data_4109906
loop_
_publ_author_name
'Simin Liu'
'Peter Y. Zavalij'
'Yiu-Fai Lam'
'Lyle Isaacs'

_publ_section_title
;
 Refolding Foldamers: Triazene-Arylene Oligomers That Change Shape with
 Chemical Stimuli
;
_journal_name_full 'Journal of the American Chemical Society'
_journal_page_first 11232
_journal_page_last 11241
_journal_paper_doi 10.1021/ja073320s
_journal_volume 129
_journal_year 2007
_chemical_absolute_configuration ad
_chemical_formula_moiety 'C60 H60 N40 O20, C30 H30 N12 O2, I2'
_chemical_formula_sum 'C90 H189 I2 N52 O71.5'
_chemical_formula_weight 3397.73
_chemical_name_common 'CB10 melanime'
_space_group_IT_number 29
_symmetry_cell_setting orthorhombic
_symmetry_space_group_name_Hall 'P 2c -2ac'
_symmetry_space_group_name_H-M 'P c a 21'
_atom_sites_solution_hydrogens geom
_atom_sites_solution_primary direct
_atom_sites_solution_secondary difmap
_audit_creation_method 'SHELXL-97 & ZCIF'
_cell_angle_alpha 90.00
_cell_angle_beta 90.00
_cell_angle_gamma 90.00
_cell_formula_units_Z 4
_cell_length_a 30.756(3)
_cell_length_b 14.2653(13)
_cell_length_c 31.740(3)
_cell_measurement_reflns_used 7283
_cell_measurement_temperature 220(2)
_cell_measurement_theta_max 20.8
_cell_measurement_theta_min 2.3
_cell_volume 13926(2)
_computing_cell_refinement 'SAINT (Bruker, 1999)'
_computing_data_collection 'SMART (Bruker, 1999)'
_computing_data_reduction SAINT
_computing_molecular_graphics 'XSHEL (Bruker, 1999)'
_computing_publication_material SHELXL-97
_computing_structure_refinement 'SHELXL-97 (Sheldrick, 1997)'
_computing_structure_solution 'SHELXS-97 (Sheldrick, 1990)'
_diffrn_ambient_temperature 220(2)
_diffrn_detector 'CCD area detector'
_diffrn_detector_area_resol_mean 8.33
_diffrn_detector_type 'Bruker Smart1000'
_diffrn_measured_fraction_theta_full 0.979
_diffrn_measured_fraction_theta_max 0.979
_diffrn_measurement_details 606
_diffrn_measurement_device_type 'three-circle diffractometer'
_diffrn_measurement_method '\w and \f scans'
_diffrn_measurement_specimen_support 'cactus needle'
_diffrn_orient_matrix_type standard
_diffrn_orient_matrix_UB_11 -0.0031965
_diffrn_orient_matrix_UB_12 -0.0697371
_diffrn_orient_matrix_UB_13 0.0010905
_diffrn_orient_matrix_UB_21 0.0319184
_diffrn_orient_matrix_UB_22 -0.0062438
_diffrn_orient_matrix_UB_23 0.0053491
_diffrn_orient_matrix_UB_31 -0.0053521
_diffrn_orient_matrix_UB_32 0.0035541
_diffrn_orient_matrix_UB_33 0.0310241
_diffrn_radiation_monochromator graphite
_diffrn_radiation_source 'fine-focus sealed tube'
_diffrn_radiation_type MoK\a
_diffrn_radiation_wavelength 0.71073
_diffrn_reflns_av_R_equivalents 0.0439
_diffrn_reflns_av_sigmaI/netI 0.0748
_diffrn_reflns_limit_h_max 33
_diffrn_reflns_limit_h_min -8
_diffrn_reflns_limit_k_max 14
_diffrn_reflns_limit_k_min -14
_diffrn_reflns_limit_l_max 34
_diffrn_reflns_limit_l_min -33
_diffrn_reflns_number 26743
_diffrn_reflns_theta_full 22.50
_diffrn_reflns_theta_max 22.50
_diffrn_reflns_theta_min 2.33
_diffrn_source_current 40
_diffrn_source_voltage 50
_diffrn_standards_decay_% 0.00
_exptl_absorpt_coefficient_mu 0.573
_exptl_absorpt_correction_T_max 0.918
_exptl_absorpt_correction_T_min 0.821
_exptl_absorpt_correction_type multi-scan
_exptl_absorpt_process_details 'SADABS (Sheldrick, 1996)'
_exptl_crystal_colour colorless
_exptl_crystal_density_diffrn 1.621
_exptl_crystal_density_method not-measured
_exptl_crystal_description prism
_exptl_crystal_F_000 7084
_exptl_crystal_id 'Isaacs CB10.(NH2-Ph-NH-C3N3O-NH-)2-C10H6 H2O, KI, CF3COOH'
_exptl_crystal_size_max 0.28
_exptl_crystal_size_mid 0.26
_exptl_crystal_size_min 0.15
_platon_squeeze_details
;
Total (Fo-Fc)map Electron Count in  Unit Cell =  1980

VOID-Fo-Fc-Map:    Rho(min) =     -0.39, Rho(max) =      6.80, RhoCutOff =  0.00
PeaksCloseToAtoms: Rho(min) =     -0.52, Rho(max) =      1.02, RhoCutOff =  0.50

:: Fo-scale =0.697149E+00 - SinT/L-Min = 0.20 for Fo/Fc-Scaling

:: Cycle = 23, R(F) = 0.08, Nref(Hemi) = 34511, R(F > 4SIGF) = 0.05 Nref = 25672
;
_refine_diff_density_max 0.477
_refine_diff_density_min -0.396
_refine_diff_density_rms 0.061
_refine_ls_abs_structure_details '(Flack, 1983)'
_refine_ls_abs_structure_Flack 0.417(16)
_refine_ls_extinction_coef 0.00017(3)
_refine_ls_extinction_expression Fc^*^=kFc[1+0.001xFc^2^\l^3^/sin(2\q)]^-1/4^
_refine_ls_extinction_method SHELXL
_refine_ls_goodness_of_fit_ref 1.000
_refine_ls_hydrogen_treatment constr
_refine_ls_matrix_type full
_refine_ls_number_parameters 1583
_refine_ls_number_reflns 15835
_refine_ls_number_restraints 1022
_refine_ls_restrained_S_all 0.986
_refine_ls_R_factor_all 0.0677
_refine_ls_R_factor_gt 0.0532
_refine_ls_shift/su_max 0.001
_refine_ls_shift/su_mean 0.000
_refine_ls_structure_factor_coef Fsqd
_refine_ls_weighting_details 'w=1/[\s^2^(Fo^2^)+(0.02P)^2^+23.5P], P=(max(Fo^2^,0)+2Fc^2^)/3'
_refine_ls_weighting_scheme calc
_refine_ls_wR_factor_gt 0.1190
_refine_ls_wR_factor_ref 0.1251
_reflns_Friedel_coverage 0.737
_reflns_number_gt 12203
_reflns_number_total 15835
_reflns_threshold_expression >2sigma(I)
_cod_data_source_file ja073320ssi20070510_095943.cif
_cod_data_source_block 1376
_cod_depositor_comments
;
 Removing the _chemical_name_systematic data item since it contains the
 common chemical name which is already recorded using the _chemical_name_common
 data item.

 Antanas Vaitkus,
 2018-10-12
;
_cod_original_formula_sum 'C90 H189 I2 N52 O71.50'
_cod_database_code 4109906
_diffrn_measurement_total_frames-ccd 606
_diffrn_measurement_frame_width-ccd 0.3
_diffrn_detector_distance-ccd 4.939
_diffrn_measurement_frame_time-ccd 38
_diffrn_measurement_total_time-ccd 7.60
_diffrn_measurement_frame_size-ccd 512

loop_
_symmetry_equiv_pos_as_xyz
'x, y, z'
'-x, -y, z+1/2'
'x+1/2, -y, z'
'-x+1/2, y, z+1/2'

loop_
_atom_site_label
_atom_site_type_symbol
_atom_site_fract_x
_atom_site_fract_y
_atom_site_fract_z
_atom_site_U_iso_or_equiv
_atom_site_adp_type
_atom_site_occupancy
_atom_site_symmetry_multiplicity
_atom_site_calc_flag
_atom_site_refinement_flags
_atom_site_disorder_assembly
_atom_site_disorder_group
I1 I 0.809180(17) 0.65991(4) 0.49267(2) 0.07384(18) Uani 0.9095(3) 1 d P . .
I2 I 0.70488(3) 0.95157(7) 0.53945(3) 0.0829(3) Uani 0.7580(9) 1 d P . .
I3 I 0.69778(18) 0.9152(4) 0.55173(18) 0.0829(3) Uani 0.1687(15) 1 d P . .
I4 I 0.70192(17) 0.5852(4) 0.5187(2) 0.138(2) Uani 0.1638(14) 1 d P . .
N10 N 0.60327(16) 0.9527(4) 0.07065(18) 0.0456(14) Uani 1 1 d U . .
C11 C 0.63064(18) 0.8771(4) 0.0561(2) 0.0424(16) Uani 1 1 d U . .
H11 H 0.6371 0.8829 0.0256 0.051 Uiso 1 1 calc R . .
N12 N 0.61265(15) 0.7832(3) 0.06641(17) 0.0399(13) Uani 1 1 d U . .
C13 C 0.6227(2) 1.0038(5) 0.1000(2) 0.0518(18) Uani 1 1 d U A .
O13 O 0.60880(16) 1.0752(3) 0.11694(18) 0.0687(15) Uani 1 1 d U . .
C14 C 0.6400(2) 0.7379(5) 0.0917(2) 0.0467(17) Uani 1 1 d U A .
O14 O 0.63557(15) 0.6561(3) 0.10410(16) 0.0570(13) Uani 1 1 d U . .
N15 N 0.66227(15) 0.9627(4) 0.10974(18) 0.0463(14) Uani 1 1 d U . .
C16 C 0.67083(19) 0.8845(5) 0.0820(2) 0.0432(16) Uani 1 1 d U A .
H16 H 0.6967 0.8964 0.0642 0.052 Uiso 1 1 calc R . .
N17 N 0.67391(16) 0.7951(4) 0.10292(18) 0.0469(14) Uani 1 1 d U . .
C18 C 0.6955(2) 1.0113(5) 0.1329(2) 0.0530(19) Uani 1 1 d U A .
H18A H 0.7210 1.0184 0.1147 0.064 Uiso 1 1 calc R . .
H18B H 0.6849 1.0742 0.1397 0.064 Uiso 1 1 calc R . .
C19 C 0.7144(2) 0.7627(5) 0.1215(2) 0.0488(18) Uani 1 1 d U A .
H19A H 0.7145 0.6940 0.1217 0.059 Uiso 1 1 calc R . .
H19B H 0.7386 0.7835 0.1038 0.059 Uiso 1 1 calc R . .
N20 N 0.70854(17) 0.9658(4) 0.17107(19) 0.0507(15) Uani 1 1 d U . .
C21 C 0.7402(2) 0.8899(4) 0.1735(2) 0.0490(18) Uani 1 1 d U A .
H21 H 0.7658 0.9030 0.1555 0.059 Uiso 1 1 calc R . .
N22 N 0.72139(16) 0.7958(3) 0.16383(17) 0.0423(13) Uani 1 1 d U . .
C23 C 0.7003(2) 0.9994(5) 0.2085(2) 0.0514(17) Uani 1 1 d U A .
O23 O 0.67689(15) 1.0686(3) 0.21671(16) 0.0589(13) Uani 1 1 d U . .
C24 C 0.7271(2) 0.7351(5) 0.1982(2) 0.0432(17) Uani 1 1 d U A .
O24 O 0.71966(14) 0.6537(3) 0.19824(15) 0.0492(12) Uani 1 1 d U . .
N25 N 0.72112(17) 0.9473(4) 0.23940(18) 0.0467(14) Uani 1 1 d U . .
C26 C 0.7530(2) 0.8853(4) 0.2196(2) 0.0411(16) Uani 1 1 d U A .
H26 H 0.7833 0.9057 0.2246 0.049 Uiso 1 1 calc R . .
N27 N 0.74590(18) 0.7870(4) 0.23008(16) 0.0462(14) Uani 1 1 d U . .
C28 C 0.7296(2) 0.9859(5) 0.2804(2) 0.0554(19) Uani 1 1 d U A .
H28A H 0.7128 1.0439 0.2838 0.067 Uiso 1 1 calc R . .
H28B H 0.7605 1.0018 0.2826 0.067 Uiso 1 1 calc R . .
C29 C 0.7650(2) 0.7440(5) 0.2665(2) 0.0479(18) Uani 1 1 d U A .
H29A H 0.7669 0.6763 0.2616 0.057 Uiso 1 1 calc R . .
H29B H 0.7948 0.7676 0.2696 0.057 Uiso 1 1 calc R . .
N30 N 0.71831(17) 0.9220(3) 0.31428(17) 0.0470(14) Uani 1 1 d U . .
C31 C 0.7479(2) 0.8485(4) 0.3285(2) 0.0440(16) Uani 1 1 d U A .
H31 H 0.7785 0.8697 0.3292 0.053 Uiso 1 1 calc R . .
N32 N 0.74242(17) 0.7594(4) 0.30517(17) 0.0460(14) Uani 1 1 d U . .
C33 C 0.6903(2) 0.9488(5) 0.3454(2) 0.0543(19) Uani 1 1 d U A .
O33 O 0.66611(17) 1.0184(3) 0.34530(17) 0.0701(15) Uani 1 1 d U . .
C34 C 0.7289(2) 0.6886(5) 0.3299(2) 0.0426(16) Uani 1 1 d U A .
O34 O 0.72611(15) 0.6070(3) 0.32056(15) 0.0543(13) Uani 1 1 d U . .
N35 N 0.69337(16) 0.8871(4) 0.37890(18) 0.0469(14) Uani 1 1 d U . .
C36 C 0.7303(2) 0.8254(4) 0.3725(2) 0.0474(17) Uani 1 1 d U A .
H36 H 0.7528 0.8349 0.3944 0.057 Uiso 1 1 calc R . .
N37 N 0.71785(16) 0.7245(3) 0.36898(17) 0.0427(13) Uani 1 1 d U . .
C38 C 0.6801(2) 0.9138(4) 0.4204(2) 0.0504(18) Uani 1 1 d U A .
H38A H 0.6661 0.9754 0.4192 0.060 Uiso 1 1 calc R . .
H38B H 0.7059 0.9193 0.4384 0.060 Uiso 1 1 calc R . .
C39 C 0.7111(2) 0.6660(5) 0.4061(2) 0.0490(18) Uani 1 1 d U A .
H39A H 0.7118 0.6001 0.3974 0.059 Uiso 1 1 calc R . .
H39B H 0.7354 0.6760 0.4256 0.059 Uiso 1 1 calc R . .
N40 N 0.65006(16) 0.8461(3) 0.43906(17) 0.0429(13) Uani 1 1 d U . .
C41 C 0.6667(2) 0.7569(5) 0.4571(2) 0.0449(16) Uani 1 1 d U A .
H41 H 0.6935 0.7679 0.4736 0.054 Uiso 1 1 calc R . .
N42 N 0.67278(16) 0.6825(3) 0.42715(17) 0.0407(13) Uani 1 1 d U . .
C43 C 0.6122(2) 0.8733(5) 0.4578(2) 0.0490(18) Uani 1 1 d U A .
O43 O 0.59344(14) 0.9479(3) 0.45191(15) 0.0506(12) Uani 1 1 d U . .
C44 C 0.64262(19) 0.6112(5) 0.4342(2) 0.0431(17) Uani 1 1 d U A .
O44 O 0.64167(15) 0.5379(3) 0.41565(16) 0.0585(13) Uani 1 1 d U . .
N45 N 0.59739(16) 0.8017(3) 0.48281(18) 0.0485(15) Uani 1 1 d U . .
C46 C 0.62929(17) 0.7257(4) 0.4860(2) 0.0432(16) Uani 1 1 d U A .
H46 H 0.6391 0.7156 0.5154 0.052 Uiso 1 1 calc R . .
N47 N 0.61508(17) 0.6398(4) 0.46629(18) 0.0468(14) Uani 1 1 d U . .
C48 C 0.56174(19) 0.8116(5) 0.5115(2) 0.0508(19) Uani 1 1 d U A .
H48A H 0.5516 0.8767 0.5107 0.061 Uiso 1 1 calc R . .
H48B H 0.5722 0.7989 0.5401 0.061 Uiso 1 1 calc R . .
C49 C 0.58995(18) 0.5708(4) 0.4888(3) 0.0528(18) Uani 1 1 d U A .
H49A H 0.5953 0.5093 0.4761 0.063 Uiso 1 1 calc R . .
H49B H 0.6005 0.5682 0.5179 0.063 Uiso 1 1 calc R . .
N50 N 0.52554(15) 0.7507(3) 0.50283(18) 0.0480(15) Uani 1 1 d U . .
C51 C 0.52328(18) 0.6563(5) 0.5170(2) 0.0457(17) Uani 1 1 d U A .
H51 H 0.5340 0.6507 0.5462 0.055 Uiso 1 1 calc R . .
N52 N 0.54432(15) 0.5870(3) 0.4895(2) 0.0493(14) Uani 1 1 d U . .
C53 C 0.48523(19) 0.7867(5) 0.4935(2) 0.0495(16) Uani 1 1 d U A .
O53 O 0.47751(14) 0.8688(3) 0.48484(17) 0.0583(13) Uani 1 1 d U . .
C54 C 0.51398(19) 0.5269(5) 0.4712(2) 0.0426(16) Uani 1 1 d U A .
O54 O 0.52299(14) 0.4615(3) 0.44883(16) 0.0539(12) Uani 1 1 d U . .
N55 N 0.45514(15) 0.7160(3) 0.4978(2) 0.0499(14) Uani 1 1 d U . .
C56 C 0.47471(19) 0.6305(5) 0.5144(2) 0.0512(18) Uani 1 1 d U A .
H56 H 0.4627 0.6133 0.5422 0.061 Uiso 1 1 calc R . .
N57 N 0.47370(15) 0.5516(4) 0.4847(2) 0.0508(15) Uani 1 1 d U . .
C58 C 0.40963(19) 0.7341(5) 0.5013(3) 0.062(2) Uani 1 1 d U A .
H58A H 0.4049 0.8020 0.4998 0.074 Uiso 1 1 calc R . .
H58B H 0.3996 0.7128 0.5290 0.074 Uiso 1 1 calc R . .
C59 C 0.43678(18) 0.4904(4) 0.4809(2) 0.0452(18) Uani 1 1 d U A .
H59A H 0.4465 0.4307 0.4690 0.054 Uiso 1 1 calc R . .
H59B H 0.4254 0.4776 0.5092 0.054 Uiso 1 1 calc R . .
N60 N 0.38388(17) 0.6896(4) 0.46955(18) 0.0483(14) Uani 1 1 d U . .
C61 C 0.37102(19) 0.5902(5) 0.4725(2) 0.0470(17) Uani 1 1 d U A .
H61 H 0.3620 0.5726 0.5014 0.056 Uiso 1 1 calc R . .
N62 N 0.40208(16) 0.5264(4) 0.45542(17) 0.0438(14) Uani 1 1 d U . .
C63 C 0.3558(2) 0.7403(5) 0.4440(2) 0.0482(17) Uani 1 1 d U A .
O63 O 0.35728(14) 0.8252(3) 0.43874(17) 0.0591(13) Uani 1 1 d U . .
C64 C 0.3863(2) 0.4806(4) 0.4218(2) 0.0439(17) Uani 1 1 d U A .
O64 O 0.40412(15) 0.4120(3) 0.40389(16) 0.0571(13) Uani 1 1 d U . .
N65 N 0.32730(17) 0.6810(4) 0.42512(18) 0.0480(14) Uani 1 1 d U . .
C66 C 0.33295(19) 0.5825(4) 0.4402(2) 0.0432(16) Uani 1 1 d U A .
H66 H 0.3062 0.5602 0.4543 0.052 Uiso 1 1 calc R . .
N67 N 0.34734(16) 0.5161(4) 0.41023(17) 0.0450(14) Uani 1 1 d U . .
C68 C 0.2877(2) 0.7123(4) 0.4067(2) 0.0451(17) Uani 1 1 d U A .
H68A H 0.2863 0.7807 0.4092 0.054 Uiso 1 1 calc R . .
H68B H 0.2634 0.6864 0.4231 0.054 Uiso 1 1 calc R . .
C69 C 0.3181(2) 0.4710(4) 0.3818(2) 0.0469(17) Uani 1 1 d U A .
H69A H 0.2923 0.4515 0.3977 0.056 Uiso 1 1 calc R . .
H69B H 0.3322 0.4141 0.3712 0.056 Uiso 1 1 calc R . .
N70 N 0.28169(16) 0.6876(3) 0.36360(18) 0.0453(14) Uani 1 1 d U . .
C71 C 0.2683(2) 0.5938(4) 0.3515(2) 0.0454(16) Uani 1 1 d U A .
H71 H 0.2449 0.5694 0.3699 0.054 Uiso 1 1 calc R . .
N72 N 0.30422(15) 0.5257(3) 0.34666(18) 0.0425(13) Uani 1 1 d U . .
C73 C 0.2735(2) 0.7502(5) 0.3327(2) 0.0415(16) Uani 1 1 d U A .
O73 O 0.27896(16) 0.8370(3) 0.33628(16) 0.0585(13) Uani 1 1 d U . .
C74 C 0.3086(2) 0.4972(4) 0.3063(2) 0.0427(16) Uani 1 1 d U A .
O74 O 0.33267(14) 0.4335(3) 0.29441(16) 0.0555(13) Uani 1 1 d U . .
N75 N 0.25856(17) 0.7072(3) 0.29850(18) 0.0464(14) Uani 1 1 d U . .
C76 C 0.2527(2) 0.6075(4) 0.3056(2) 0.0441(17) Uani 1 1 d U A .
H76 H 0.2220 0.5883 0.3019 0.053 Uiso 1 1 calc R . .
N77 N 0.28232(16) 0.5488(3) 0.28079(17) 0.0426(13) Uani 1 1 d U . .
C78 C 0.2371(2) 0.7566(5) 0.2639(2) 0.0449(17) Uani 1 1 d U A .
H78A H 0.2068 0.7356 0.2621 0.054 Uiso 1 1 calc R . .
H78B H 0.2369 0.8239 0.2701 0.054 Uiso 1 1 calc R . .
C79 C 0.2698(2) 0.5157(4) 0.2393(2) 0.0459(17) Uani 1 1 d U A .
H79A H 0.2858 0.4578 0.2330 0.055 Uiso 1 1 calc R . .
H79B H 0.2387 0.5007 0.2394 0.055 Uiso 1 1 calc R . .
N80 N 0.25748(18) 0.7419(4) 0.22426(18) 0.0460(14) Uani 1 1 d U . .
C81 C 0.2492(2) 0.6611(4) 0.1981(2) 0.0446(17) Uani 1 1 d U A .
H81 H 0.2183 0.6416 0.1994 0.054 Uiso 1 1 calc R . .
N82 N 0.27835(17) 0.5834(3) 0.20634(17) 0.0437(13) Uani 1 1 d U . .
C83 C 0.27415(19) 0.8157(5) 0.2015(2) 0.0429(16) Uani 1 1 d U A .
O83 O 0.28191(14) 0.8952(3) 0.21419(16) 0.0534(13) Uani 1 1 d U . .
C84 C 0.2995(2) 0.5551(5) 0.1709(2) 0.0475(17) Uani 1 1 d U A .
O84 O 0.32086(15) 0.4836(3) 0.16684(16) 0.0580(13) Uani 1 1 d U . .
N85 N 0.28072(16) 0.7839(4) 0.16115(19) 0.0474(14) Uani 1 1 d U . .
C86 C 0.2623(2) 0.6912(4) 0.1542(2) 0.0439(16) Uani 1 1 d U A .
H86 H 0.2367 0.6945 0.1353 0.053 Uiso 1 1 calc R . .
N87 N 0.29192(17) 0.6212(4) 0.14051(17) 0.0477(14) Uani 1 1 d U . .
C88 C 0.2889(2) 0.8497(4) 0.1266(2) 0.0471(17) Uani 1 1 d U A .
H88A H 0.2640 0.8488 0.1074 0.057 Uiso 1 1 calc R . .
H88B H 0.2912 0.9131 0.1382 0.057 Uiso 1 1 calc R . .
C89 C 0.3031(2) 0.6063(5) 0.0969(2) 0.0551(19) Uani 1 1 d U A .
H89A H 0.3128 0.5413 0.0934 0.066 Uiso 1 1 calc R . .
H89B H 0.2770 0.6147 0.0797 0.066 Uiso 1 1 calc R . .
N90 N 0.32752(15) 0.8296(4) 0.10300(17) 0.0420(13) Uani 1 1 d U . .
C91 C 0.32703(19) 0.7645(4) 0.0682(2) 0.0452(17) Uani 1 1 d U A .
H91 H 0.2998 0.7687 0.0517 0.054 Uiso 1 1 calc R . .
N92 N 0.33646(17) 0.6677(4) 0.08154(19) 0.0514(15) Uani 1 1 d U . .
C93 C 0.3606(2) 0.8913(5) 0.0996(2) 0.0451(17) Uani 1 1 d U A .
O93 O 0.36832(14) 0.9575(3) 0.12318(16) 0.0527(12) Uani 1 1 d U . .
C94 C 0.3746(2) 0.6379(5) 0.0651(2) 0.0500(18) Uani 1 1 d U A .
O94 O 0.38942(16) 0.5564(3) 0.06920(16) 0.0607(13) Uani 1 1 d U . .
N95 N 0.38524(16) 0.8697(4) 0.06560(18) 0.0447(14) Uani 1 1 d U . .
C96 C 0.36716(17) 0.7900(4) 0.0418(2) 0.0428(15) Uani 1 1 d U A .
H96 H 0.3593 0.8077 0.0127 0.051 Uiso 1 1 calc R . .
N97 N 0.39438(15) 0.7085(3) 0.04296(19) 0.0448(13) Uani 1 1 d U . .
C98 C 0.41421(17) 0.9376(4) 0.0453(2) 0.0460(17) Uani 1 1 d U A .
H98A H 0.4044 0.9474 0.0162 0.055 Uiso 1 1 calc R . .
H98B H 0.4119 0.9977 0.0601 0.055 Uiso 1 1 calc R . .
C99 C 0.42936(19) 0.6923(5) 0.0155(2) 0.0526(19) Uani 1 1 d U A .
H99A H 0.4207 0.7103 -0.0131 0.063 Uiso 1 1 calc R . .
H99B H 0.4360 0.6251 0.0152 0.063 Uiso 1 1 calc R . .
N100 N 0.45873(15) 0.9094(3) 0.04473(19) 0.0460(14) Uani 1 1 d U . .
C101 C 0.4760(2) 0.8426(5) 0.0141(2) 0.0487(17) Uani 1 1 d U A .
H101 H 0.4656 0.8554 -0.0149 0.058 Uiso 1 1 calc R . .
N102 N 0.46849(15) 0.7438(4) 0.02703(19) 0.0497(16) Uani 1 1 d U . .
C103 C 0.4910(2) 0.9678(5) 0.0592(2) 0.0478(18) Uani 1 1 d U A .
O103 O 0.48569(14) 1.0398(3) 0.07990(17) 0.0581(13) Uani 1 1 d U . .
C104 C 0.50521(19) 0.7022(5) 0.0399(2) 0.0452(16) Uani 1 1 d U A .
O104 O 0.50969(14) 0.6202(3) 0.04979(17) 0.0617(14) Uani 1 1 d U . .
N105 N 0.53026(14) 0.9366(3) 0.0436(2) 0.0499(14) Uani 1 1 d U . .
C106 C 0.5253(2) 0.8516(5) 0.0180(2) 0.0496(17) Uani 1 1 d U A .
H106 H 0.5393 0.8586 -0.0099 0.060 Uiso 1 1 calc R . .
N107 N 0.53953(14) 0.7678(3) 0.0390(2) 0.0453(13) Uani 1 1 d U . .
C108 C 0.56934(19) 0.9917(4) 0.0448(3) 0.059(2) Uani 1 1 d U A .
H10A H 0.5622 1.0544 0.0553 0.071 Uiso 1 1 calc R . .
H10B H 0.5804 0.9986 0.0160 0.071 Uiso 1 1 calc R . .
C109 C 0.58461(17) 0.7367(4) 0.0365(2) 0.0477(17) Uani 1 1 d U A .
H10C H 0.5857 0.6689 0.0415 0.057 Uiso 1 1 calc R . .
H10D H 0.5955 0.7483 0.0079 0.057 Uiso 1 1 calc R . .
N1A N 0.4097(3) 0.4494(6) 0.1438(3) 0.128(3) Uani 1 1 d DU . .
H1A1 H 0.4014 0.4658 0.1177 0.192 Uiso 1 1 calc R A .
H1A2 H 0.3870 0.4549 0.1616 0.192 Uiso 1 1 calc R . .
H1A3 H 0.4191 0.3896 0.1437 0.192 Uiso 1 1 calc R A .
C2A C 0.4459(3) 0.5127(6) 0.1581(4) 0.140(4) Uani 1 1 d DU . .
H2A1 H 0.4673 0.5194 0.1355 0.168 Uiso 1 1 calc R . .
H2A2 H 0.4605 0.4850 0.1826 0.168 Uiso 1 1 calc R . .
C3A C 0.4270(3) 0.6125(6) 0.1703(3) 0.092(3) Uani 1 1 d DU . .
C4A C 0.3978(3) 0.6203(6) 0.2084(3) 0.096(3) Uani 1 1 d DU . .
H4A H 0.3900 0.5670 0.2240 0.115 Uiso 1 1 calc R . .
C5A C 0.3831(3) 0.7079(5) 0.2194(3) 0.090(3) Uani 1 1 d DU . .
H5A H 0.3627 0.7155 0.2411 0.108 Uiso 1 1 calc R . .
C6A C 0.3998(3) 0.7879(5) 0.1966(3) 0.077(2) Uani 1 1 d DU . .
C7A C 0.4284(3) 0.7763(6) 0.1632(3) 0.085(3) Uani 1 1 d DU . .
H7A H 0.4394 0.8297 0.1495 0.102 Uiso 1 1 calc R . .
C8A C 0.4410(3) 0.6902(6) 0.1497(3) 0.090(3) Uani 1 1 d DU . .
H8A H 0.4594 0.6844 0.1262 0.108 Uiso 1 1 calc R . .
N9A N 0.3864(2) 0.8802(4) 0.2071(2) 0.079(2) Uani 1 1 d DU . .
H9A H 0.3804 0.9188 0.1867 0.095 Uiso 1 1 calc R . .
C10A C 0.3823(3) 0.9115(5) 0.2475(2) 0.068(2) Uani 1 1 d DU . .
N11A N 0.3672(2) 1.0005(5) 0.2500(2) 0.0758(19) Uani 1 1 d DU . .
C12A C 0.3618(2) 1.0347(5) 0.2880(2) 0.064(2) Uani 1 1 d DU . .
O12A O 0.34811(19) 1.1164(4) 0.2944(2) 0.100(2) Uani 1 1 d DU . .
N13A N 0.3709(2) 0.9804(4) 0.3226(2) 0.079(2) Uani 1 1 d DU . .
H13A H 0.3655 1.0008 0.3479 0.119 Uiso 1 1 calc R . .
C14A C 0.3891(2) 0.8918(5) 0.3163(2) 0.062(2) Uani 1 1 d DU . .
N15A N 0.39564(19) 0.8612(4) 0.27897(19) 0.0642(17) Uani 1 1 d DU . .
N16A N 0.4024(2) 0.8465(4) 0.3499(2) 0.089(2) Uani 1 1 d DU . .
H16A H 0.4008 0.8740 0.3743 0.106 Uiso 1 1 calc R . .
C17A C 0.4201(3) 0.7497(5) 0.3476(3) 0.085(3) Uani 1 1 d DU A .
C18A C 0.3972(3) 0.6787(6) 0.3326(3) 0.087(3) Uani 1 1 d DU . .
H18C H 0.3683 0.6878 0.3236 0.105 Uiso 1 1 calc R . .
C19A C 0.4166(3) 0.5887(6) 0.3303(3) 0.099(3) Uani 1 1 d DU . .
H19C H 0.4004 0.5374 0.3203 0.119 Uiso 1 1 calc R . .
C20A C 0.4583(3) 0.5765(6) 0.3423(3) 0.097(3) Uani 1 1 d DU . .
H20A H 0.4708 0.5165 0.3404 0.116 Uiso 1 1 calc R . .
C21A C 0.4835(3) 0.6508(6) 0.3576(3) 0.085(3) Uani 1 1 d DU A .
N1B N 0.5159(3) 0.9581(11) 0.1955(6) 0.109(6) Uani 0.448(7) 1 d PDU A 1
H1B1 H 0.5061 0.9982 0.1758 0.164 Uiso 0.448(7) 1 calc PR A 1
H1B2 H 0.4997 0.9639 0.2190 0.164 Uiso 0.448(7) 1 calc PR A 1
H1B3 H 0.5140 0.8990 0.1857 0.164 Uiso 0.448(7) 1 calc PR A 1
C2B C 0.5631(2) 0.9804(9) 0.2056(7) 0.141(8) Uani 0.448(7) 1 d PDU A 1
H2B1 H 0.5645 1.0290 0.2275 0.169 Uiso 0.448(7) 1 calc PR A 1
H2B2 H 0.5778 1.0041 0.1804 0.169 Uiso 0.448(7) 1 calc PR A 1
C3B C 0.5865(2) 0.8882(8) 0.2217(4) 0.104(5) Uani 0.448(7) 1 d PDU A 1
C4B C 0.5976(4) 0.8753(9) 0.2677(5) 0.120(4) Uani 0.448(7) 1 d PDU A 1
H4B H 0.5908 0.9221 0.2875 0.144 Uiso 0.448(7) 1 calc PR A 1
C5B C 0.6181(5) 0.7934(9) 0.2804(5) 0.105(4) Uani 0.448(7) 1 d PDU A 1
H5B H 0.6255 0.7829 0.3087 0.126 Uiso 0.448(7) 1 calc PR A 1
C6B C 0.6276(4) 0.7244(8) 0.2479(4) 0.099(3) Uani 0.448(7) 1 d PDU A 1
C7B C 0.6160(4) 0.7413(10) 0.2061(5) 0.102(5) Uani 0.448(7) 1 d PDU A 1
H7B H 0.6219 0.6943 0.1861 0.123 Uiso 0.448(7) 1 calc PR A 1
C8B C 0.5967(4) 0.8210(10) 0.1924(5) 0.125(8) Uani 0.448(7) 1 d PDU A 1
H8B H 0.5906 0.8301 0.1637 0.150 Uiso 0.448(7) 1 calc PR A 1
N9B N 0.6484(5) 0.6387(9) 0.2584(6) 0.104(3) Uani 0.448(7) 1 d PDU A 1
H9B H 0.6742 0.6255 0.2488 0.125 Uiso 0.448(7) 1 calc PR A 1
N1C N 0.5771(7) 1.0608(12) 0.2103(5) 0.171(8) Uani 0.552(7) 1 d PDU A 2
H1C1 H 0.5930 1.0286 0.1914 0.256 Uiso 0.552(7) 1 calc PR A 2
H1C2 H 0.5825 1.1225 0.2075 0.256 Uiso 0.552(7) 1 calc PR A 2
H1C3 H 0.5486 1.0499 0.2058 0.256 Uiso 0.552(7) 1 calc PR A 2
C2C C 0.5890(2) 1.0297(9) 0.2542(5) 0.174(9) Uani 0.552(7) 1 d PDU A 2
H2C1 H 0.5640 1.0390 0.2729 0.208 Uiso 0.552(7) 1 calc PR A 2
H2C2 H 0.6130 1.0684 0.2646 0.208 Uiso 0.552(7) 1 calc PR A 2
C3C C 0.60299(18) 0.9227(8) 0.2553(5) 0.115(5) Uani 0.552(7) 1 d PDU A 2
C4C C 0.6052(4) 0.8752(9) 0.2981(5) 0.123(5) Uani 0.552(7) 1 d PDU A 2
H4C H 0.5984 0.9092 0.3226 0.148 Uiso 0.552(7) 1 calc PR A 2
C5C C 0.6172(4) 0.7819(9) 0.3009(4) 0.107(4) Uani 0.552(7) 1 d PDU A 2
H5C H 0.6187 0.7506 0.3269 0.128 Uiso 0.552(7) 1 calc PR A 2
C6C C 0.6274(4) 0.7348(8) 0.2614(4) 0.099(3) Uani 0.552(7) 1 d PDU A 2
C7C C 0.6244(4) 0.7830(8) 0.2232(4) 0.091(4) Uani 0.552(7) 1 d PDU A 2
H7C H 0.6309 0.7498 0.1984 0.109 Uiso 0.552(7) 1 calc PR A 2
C8C C 0.6127(4) 0.8745(9) 0.2194(5) 0.103(5) Uani 0.552(7) 1 d PDU A 2
H8C H 0.6114 0.9037 0.1929 0.124 Uiso 0.552(7) 1 calc PR A 2
N9C N 0.6398(4) 0.6389(8) 0.2611(6) 0.104(3) Uani 0.552(7) 1 d PDU A 2
H9C H 0.6592 0.6224 0.2426 0.125 Uiso 0.552(7) 1 calc PR A 2
C10B C 0.6248(3) 0.5723(6) 0.2860(3) 0.085(3) Uani 1 1 d DU . .
N11B N 0.6422(3) 0.4846(5) 0.2823(3) 0.102(3) Uani 1 1 d DU A .
C12B C 0.6280(3) 0.4197(6) 0.3085(4) 0.114(4) Uani 1 1 d DU . .
O12B O 0.6418(2) 0.3341(5) 0.3104(3) 0.140(3) Uani 1 1 d DU A .
N13B N 0.5964(2) 0.4435(5) 0.3368(2) 0.092(2) Uani 1 1 d DU A .
H13B H 0.5863 0.4015 0.3541 0.138 Uiso 1 1 calc R . .
C14B C 0.5802(3) 0.5356(6) 0.3381(3) 0.080(3) Uani 1 1 d DU . .
N15B N 0.5945(2) 0.5977(5) 0.3119(2) 0.089(2) Uani 1 1 d DU A .
N16B N 0.5479(2) 0.5512(5) 0.3643(2) 0.094(2) Uani 1 1 d DU A .
H16B H 0.5380 0.5057 0.3798 0.113 Uiso 1 1 calc R . .
C17B C 0.5282(3) 0.6466(6) 0.3677(3) 0.085(3) Uani 1 1 d DU . .
C18B C 0.5531(3) 0.7168(6) 0.3799(4) 0.113(4) Uani 1 1 d DU A .
H18D H 0.5823 0.7070 0.3876 0.136 Uiso 1 1 calc R . .
C19B C 0.5341(3) 0.8084(7) 0.3809(4) 0.123(4) Uani 1 1 d DU . .
H19D H 0.5509 0.8615 0.3873 0.147 Uiso 1 1 calc R A .
C20B C 0.4912(3) 0.8157(7) 0.3724(4) 0.113(4) Uani 1 1 d DU A .
H20B H 0.4788 0.8758 0.3744 0.136 Uiso 1 1 calc R . .
C21B C 0.4640(3) 0.7431(6) 0.3609(3) 0.082(3) Uani 1 1 d DU . .

loop_
_atom_site_aniso_label
_atom_site_aniso_U_11
_atom_site_aniso_U_22
_atom_site_aniso_U_33
_atom_site_aniso_U_23
_atom_site_aniso_U_13
_atom_site_aniso_U_12
I1 0.0647(3) 0.0813(4) 0.0756(4) -0.0187(4) -0.0084(3) -0.0123(3)
I2 0.0862(5) 0.0891(8) 0.0735(7) -0.0311(5) -0.0224(5) 0.0353(5)
I3 0.0862(5) 0.0891(8) 0.0735(7) -0.0311(5) -0.0224(5) 0.0353(5)
I4 0.120(4) 0.138(5) 0.156(5) 0.023(4) -0.010(3) 0.018(3)
N10 0.049(3) 0.033(3) 0.054(4) -0.005(3) -0.021(3) -0.001(2)
C11 0.047(3) 0.042(4) 0.038(4) 0.002(3) -0.009(3) 0.000(3)
N12 0.037(3) 0.028(3) 0.055(4) 0.000(3) -0.013(2) 0.002(2)
C13 0.059(4) 0.043(5) 0.054(5) 0.008(4) 0.001(3) -0.011(4)
O13 0.077(3) 0.033(3) 0.096(4) -0.014(3) -0.014(3) 0.009(2)
C14 0.048(4) 0.045(4) 0.047(4) -0.013(4) 0.002(3) -0.001(3)
O14 0.081(3) 0.024(3) 0.066(3) 0.000(2) -0.009(2) -0.005(2)
N15 0.043(3) 0.030(3) 0.066(4) 0.003(3) -0.014(3) 0.001(2)
C16 0.038(3) 0.042(4) 0.050(4) 0.003(3) 0.001(3) 0.002(3)
N17 0.051(3) 0.031(3) 0.059(4) 0.009(3) -0.017(3) 0.003(3)
C18 0.069(4) 0.029(4) 0.061(4) 0.003(3) -0.033(4) -0.010(3)
C19 0.052(4) 0.034(4) 0.060(5) -0.006(4) -0.008(3) 0.007(3)
N20 0.060(3) 0.030(3) 0.062(4) -0.002(3) -0.008(3) 0.003(3)
C21 0.077(5) 0.016(4) 0.054(4) 0.003(3) -0.014(3) -0.004(3)
N22 0.061(3) 0.022(3) 0.044(3) -0.006(3) -0.007(2) 0.000(2)
C23 0.058(4) 0.039(4) 0.057(5) 0.001(4) 0.003(4) 0.005(3)
O23 0.073(3) 0.029(3) 0.075(4) 0.004(2) -0.002(3) 0.007(2)
C24 0.055(4) 0.030(4) 0.045(4) 0.001(3) -0.009(3) 0.009(3)
O24 0.072(3) 0.011(3) 0.064(3) -0.005(2) -0.004(2) 0.003(2)
N25 0.068(3) 0.023(3) 0.049(3) -0.005(3) -0.006(3) 0.002(3)
C26 0.060(4) 0.017(3) 0.046(4) 0.001(3) -0.004(3) -0.006(3)
N27 0.072(4) 0.027(3) 0.039(3) -0.004(3) -0.011(3) 0.008(3)
C28 0.090(5) 0.021(4) 0.055(5) 0.002(3) 0.003(4) 0.005(3)
C29 0.077(5) 0.019(4) 0.048(4) -0.003(3) -0.007(3) 0.010(3)
N30 0.075(4) 0.022(3) 0.044(3) 0.006(3) 0.003(3) 0.005(3)
C31 0.068(4) 0.016(4) 0.048(4) 0.000(3) -0.008(3) 0.001(3)
N32 0.068(4) 0.026(3) 0.045(4) -0.004(3) -0.001(3) 0.002(3)
C33 0.068(4) 0.032(4) 0.063(5) -0.002(4) 0.006(4) 0.000(3)
O33 0.098(4) 0.039(3) 0.074(4) 0.001(3) -0.003(3) 0.023(3)
C34 0.050(4) 0.024(4) 0.054(4) -0.001(3) -0.007(3) 0.003(3)
O34 0.086(3) 0.014(3) 0.063(3) 0.001(2) 0.005(2) 0.007(2)
N35 0.061(3) 0.022(3) 0.058(4) -0.004(3) 0.012(3) 0.005(2)
C36 0.069(4) 0.020(4) 0.053(4) -0.001(3) -0.004(3) 0.000(3)
N37 0.059(3) 0.022(3) 0.047(3) 0.002(3) 0.004(3) 0.002(2)
C38 0.068(4) 0.019(4) 0.065(5) 0.000(3) 0.014(4) -0.010(3)
C39 0.058(4) 0.029(4) 0.059(5) 0.013(4) 0.017(3) -0.002(3)
N40 0.052(3) 0.024(3) 0.052(3) 0.005(3) 0.009(3) 0.004(2)
C41 0.056(4) 0.035(4) 0.044(4) 0.000(3) -0.003(3) -0.001(3)
N42 0.052(3) 0.021(3) 0.050(3) 0.001(3) 0.009(2) 0.000(2)
C43 0.060(4) 0.031(4) 0.055(5) -0.005(3) 0.000(3) -0.009(3)
O43 0.059(3) 0.022(3) 0.071(3) -0.001(2) 0.005(2) 0.004(2)
C44 0.047(4) 0.024(4) 0.058(5) 0.010(3) 0.001(3) 0.006(3)
O44 0.069(3) 0.024(3) 0.082(4) -0.009(3) 0.005(3) -0.007(2)
N45 0.050(3) 0.030(3) 0.065(4) -0.001(3) 0.010(3) 0.001(2)
C46 0.044(3) 0.029(4) 0.057(5) 0.003(3) -0.001(3) 0.002(3)
N47 0.055(3) 0.023(3) 0.062(4) 0.009(3) -0.001(3) -0.008(2)
C48 0.040(3) 0.048(4) 0.064(5) -0.023(4) 0.014(3) -0.013(3)
C49 0.050(4) 0.040(4) 0.068(5) 0.021(4) 0.013(4) 0.005(3)
N50 0.041(3) 0.033(3) 0.070(4) -0.007(3) 0.006(3) 0.000(2)
C51 0.039(3) 0.043(4) 0.055(4) 0.008(4) -0.006(3) -0.004(3)
N52 0.044(3) 0.035(3) 0.068(4) 0.008(3) -0.003(3) -0.002(2)
C53 0.051(4) 0.052(4) 0.046(4) 0.008(4) 0.004(4) 0.001(3)
O53 0.066(3) 0.028(3) 0.080(4) -0.007(3) 0.001(3) 0.008(2)
C54 0.044(4) 0.035(4) 0.048(4) 0.015(3) -0.004(3) 0.005(3)
O54 0.062(3) 0.036(3) 0.063(3) 0.003(3) 0.007(2) 0.003(2)
N55 0.043(3) 0.033(3) 0.074(4) -0.007(3) -0.005(3) -0.001(2)
C56 0.040(3) 0.049(4) 0.064(5) 0.005(4) -0.003(3) -0.001(3)
N57 0.047(3) 0.035(3) 0.071(4) 0.003(3) -0.004(3) -0.001(2)
C58 0.050(4) 0.042(4) 0.093(6) -0.016(4) -0.008(4) -0.003(3)
C59 0.046(3) 0.024(3) 0.065(5) 0.009(3) -0.007(3) -0.005(3)
N60 0.057(3) 0.030(3) 0.058(4) -0.002(3) 0.002(3) -0.004(3)
C61 0.047(4) 0.044(4) 0.050(4) 0.007(3) 0.004(3) 0.002(3)
N62 0.047(3) 0.034(3) 0.049(4) 0.009(3) -0.005(3) -0.003(2)
C63 0.052(4) 0.045(5) 0.048(4) -0.007(4) 0.002(3) 0.000(3)
O63 0.072(3) 0.024(3) 0.082(4) -0.004(3) 0.000(3) 0.000(2)
C64 0.048(4) 0.024(4) 0.059(5) 0.017(3) -0.007(3) -0.005(3)
O64 0.064(3) 0.034(3) 0.073(4) -0.001(3) -0.002(2) 0.010(2)
N65 0.056(3) 0.033(3) 0.055(4) -0.002(3) -0.006(3) 0.001(3)
C66 0.041(3) 0.037(4) 0.052(4) 0.015(3) -0.008(3) -0.005(3)
N67 0.055(3) 0.030(3) 0.050(3) 0.001(3) -0.009(3) 0.007(3)
C68 0.054(4) 0.024(4) 0.057(4) -0.005(3) -0.006(3) 0.010(3)
C69 0.051(4) 0.023(4) 0.067(5) 0.001(3) -0.008(3) -0.003(3)
N70 0.061(3) 0.021(3) 0.054(4) -0.001(3) -0.009(3) 0.005(2)
C71 0.055(4) 0.027(4) 0.054(4) 0.001(3) 0.003(3) 0.001(3)
N72 0.052(3) 0.020(3) 0.055(4) 0.004(3) -0.010(3) 0.001(2)
C73 0.049(4) 0.027(4) 0.048(4) 0.005(3) -0.004(3) -0.004(3)
O73 0.093(3) 0.018(3) 0.064(3) -0.004(2) -0.008(2) 0.004(2)
C74 0.047(4) 0.027(4) 0.054(4) -0.009(3) -0.003(3) -0.001(3)
O74 0.063(3) 0.025(3) 0.078(4) -0.003(2) -0.003(2) 0.008(2)
N75 0.071(4) 0.019(3) 0.050(4) -0.001(3) -0.018(3) 0.000(3)
C76 0.052(4) 0.017(4) 0.063(5) 0.003(3) 0.003(3) 0.002(3)
N77 0.057(3) 0.021(3) 0.050(3) 0.002(3) -0.010(3) 0.004(2)
C78 0.068(4) 0.023(4) 0.044(4) 0.001(3) 0.001(3) 0.008(3)
C79 0.071(4) 0.024(4) 0.043(4) 0.006(3) -0.003(3) -0.005(3)
N80 0.068(4) 0.018(3) 0.052(4) -0.007(3) 0.001(3) 0.002(3)
C81 0.043(4) 0.029(4) 0.061(5) 0.000(3) 0.009(3) -0.003(3)
N82 0.064(3) 0.025(3) 0.042(3) 0.000(3) 0.004(3) 0.001(2)
C83 0.035(3) 0.043(4) 0.050(4) 0.004(4) 0.008(3) 0.009(3)
O83 0.066(3) 0.016(3) 0.078(4) -0.006(2) 0.009(2) -0.002(2)
C84 0.068(4) 0.022(4) 0.052(4) -0.002(3) 0.008(3) -0.011(3)
O84 0.081(3) 0.019(3) 0.074(4) 0.001(2) 0.016(3) 0.010(2)
N85 0.055(3) 0.028(3) 0.059(4) 0.006(3) -0.001(3) -0.005(2)
C86 0.049(4) 0.028(4) 0.055(4) -0.003(3) 0.001(3) -0.006(3)
N87 0.069(3) 0.028(3) 0.045(3) -0.001(3) 0.008(3) 0.014(3)
C88 0.061(4) 0.021(4) 0.059(4) -0.006(3) 0.004(3) 0.002(3)
C89 0.072(5) 0.029(4) 0.064(5) 0.004(4) 0.020(4) -0.005(3)
N90 0.041(3) 0.029(3) 0.056(4) 0.001(3) 0.007(2) 0.003(2)
C91 0.034(3) 0.033(4) 0.068(5) 0.000(3) 0.000(3) 0.005(3)
N92 0.059(3) 0.027(3) 0.068(4) 0.007(3) 0.015(3) 0.003(3)
C93 0.048(4) 0.032(4) 0.056(5) 0.003(4) 0.001(3) 0.010(3)
O93 0.059(3) 0.034(3) 0.065(3) 0.002(3) 0.002(2) 0.002(2)
C94 0.050(4) 0.034(4) 0.066(5) -0.017(4) -0.002(3) -0.002(3)
O94 0.088(3) 0.022(3) 0.072(4) -0.010(2) 0.004(3) 0.007(2)
N95 0.046(3) 0.033(3) 0.055(4) 0.006(3) 0.007(3) 0.006(2)
C96 0.043(3) 0.035(4) 0.051(4) 0.006(3) 0.000(3) 0.002(3)
N97 0.043(3) 0.024(3) 0.067(4) -0.006(3) 0.009(3) -0.005(2)
C98 0.041(3) 0.031(4) 0.065(5) 0.011(4) -0.002(3) -0.007(3)
C99 0.045(4) 0.042(4) 0.071(5) -0.011(4) 0.003(3) -0.004(3)
N100 0.042(3) 0.031(3) 0.066(4) -0.005(3) 0.005(3) 0.001(2)
C101 0.052(4) 0.045(4) 0.049(4) -0.005(4) 0.002(3) 0.001(3)
N102 0.033(3) 0.034(3) 0.082(5) -0.012(3) -0.004(3) 0.000(2)
C103 0.053(4) 0.031(4) 0.059(5) 0.006(3) -0.001(3) 0.000(3)
O103 0.063(3) 0.034(3) 0.078(4) -0.004(3) -0.006(3) 0.003(2)
C104 0.050(4) 0.030(4) 0.055(4) -0.010(4) 0.002(3) -0.006(3)
O104 0.063(3) 0.032(3) 0.090(4) -0.002(3) 0.005(3) 0.002(2)
N105 0.033(3) 0.032(3) 0.085(4) 0.001(3) -0.005(3) 0.006(2)
C106 0.048(4) 0.039(4) 0.062(5) 0.002(4) 0.000(3) 0.002(3)
N107 0.033(2) 0.032(3) 0.071(4) 0.000(3) 0.001(3) -0.001(2)
C108 0.044(3) 0.033(4) 0.101(6) 0.003(4) -0.006(4) -0.008(3)
C109 0.043(3) 0.037(4) 0.063(5) -0.022(4) 0.002(3) 0.005(3)
N1A 0.141(7) 0.116(7) 0.127(8) -0.006(6) 0.003(6) 0.004(6)
C2A 0.165(9) 0.088(7) 0.166(10) -0.053(7) -0.062(8) 0.022(6)
C3A 0.068(5) 0.084(6) 0.125(8) -0.018(6) -0.022(5) 0.003(5)
C4A 0.078(6) 0.079(6) 0.131(8) -0.005(6) -0.026(5) -0.006(5)
C5A 0.088(6) 0.071(6) 0.112(8) -0.005(6) -0.004(5) -0.006(5)
C6A 0.082(5) 0.077(6) 0.072(6) 0.003(5) -0.018(4) 0.002(5)
C7A 0.087(6) 0.086(6) 0.081(6) -0.016(5) -0.008(4) 0.003(5)
C8A 0.111(7) 0.081(6) 0.077(6) -0.016(5) -0.007(5) 0.014(5)
N9A 0.105(5) 0.065(4) 0.067(4) 0.004(4) -0.010(4) 0.019(4)
C10A 0.087(5) 0.049(5) 0.069(5) 0.008(4) -0.002(4) 0.011(4)
N11A 0.076(4) 0.069(5) 0.082(5) 0.000(4) -0.014(4) 0.009(4)
C12A 0.062(4) 0.057(5) 0.075(6) 0.002(4) -0.005(4) 0.003(4)
O12A 0.088(4) 0.052(4) 0.158(6) 0.015(4) 0.010(4) 0.029(3)
N13A 0.093(5) 0.064(5) 0.081(5) 0.004(4) 0.012(4) 0.026(4)
C14A 0.076(5) 0.050(5) 0.060(5) -0.002(4) -0.001(4) 0.013(4)
N15A 0.081(4) 0.046(4) 0.066(4) 0.007(3) 0.001(3) 0.012(3)
N16A 0.135(6) 0.064(5) 0.067(5) 0.003(4) -0.002(4) 0.048(4)
C17A 0.098(6) 0.070(6) 0.086(6) 0.013(5) 0.004(5) 0.030(5)
C18A 0.079(5) 0.073(6) 0.110(7) 0.012(6) 0.001(5) 0.015(4)
C19A 0.081(6) 0.078(6) 0.138(9) 0.024(6) 0.006(6) -0.002(5)
C20A 0.090(6) 0.060(6) 0.141(9) 0.029(6) -0.001(6) 0.003(4)
C21A 0.104(6) 0.071(6) 0.079(6) 0.002(5) -0.013(5) 0.027(5)
N1B 0.131(11) 0.076(11) 0.121(13) 0.009(10) 0.023(10) 0.023(9)
C2B 0.154(14) 0.116(13) 0.152(16) 0.048(13) 0.027(12) -0.023(11)
C3B 0.090(10) 0.094(8) 0.128(9) 0.030(7) 0.027(9) -0.028(8)
C4B 0.118(8) 0.100(8) 0.141(8) -0.021(7) -0.007(8) 0.017(7)
C5B 0.110(7) 0.092(7) 0.113(8) -0.004(6) -0.002(7) -0.007(6)
C6B 0.104(5) 0.086(5) 0.108(6) 0.007(5) 0.006(5) -0.001(4)
C7B 0.097(9) 0.111(10) 0.099(8) 0.008(8) 0.026(8) 0.009(8)
C8B 0.122(14) 0.163(14) 0.090(12) 0.015(10) 0.021(11) 0.044(12)
N9B 0.096(5) 0.090(4) 0.126(5) 0.026(4) 0.040(5) 0.015(4)
N1C 0.185(15) 0.144(13) 0.183(14) 0.005(12) 0.018(12) -0.006(12)
C2C 0.157(16) 0.145(12) 0.219(16) 0.012(12) 0.004(14) 0.038(13)
C3C 0.104(8) 0.094(8) 0.148(9) -0.014(7) 0.005(8) 0.004(8)
C4C 0.124(9) 0.101(8) 0.144(9) -0.025(8) -0.015(9) 0.012(8)
C5C 0.114(8) 0.094(7) 0.113(9) -0.009(7) -0.015(8) -0.011(7)
C6C 0.104(5) 0.086(5) 0.108(6) 0.007(5) 0.006(5) -0.001(4)
C7C 0.086(8) 0.093(9) 0.093(8) 0.011(7) 0.014(7) 0.004(8)
C8C 0.082(10) 0.094(7) 0.133(9) 0.035(7) 0.008(9) -0.030(7)
N9C 0.096(5) 0.090(4) 0.126(5) 0.026(4) 0.040(5) 0.015(4)
C10B 0.087(6) 0.069(6) 0.099(7) 0.015(5) 0.003(5) -0.001(5)
N11B 0.112(6) 0.057(5) 0.136(7) 0.019(5) 0.017(5) 0.010(4)
C12B 0.104(7) 0.083(7) 0.154(10) 0.001(7) 0.025(7) -0.004(6)
O12B 0.134(6) 0.069(4) 0.216(9) -0.014(5) 0.050(6) 0.017(4)
N13B 0.098(5) 0.070(5) 0.108(6) 0.016(4) 0.016(4) 0.022(4)
C14B 0.082(6) 0.085(6) 0.074(6) 0.003(5) 0.002(4) 0.020(5)
N15B 0.074(4) 0.076(5) 0.115(6) 0.044(5) 0.017(4) 0.017(4)
N16B 0.086(5) 0.087(5) 0.109(6) 0.028(5) 0.013(4) 0.028(4)
C17B 0.086(5) 0.091(6) 0.077(6) -0.011(5) 0.003(5) 0.022(5)
C18B 0.120(7) 0.091(7) 0.128(9) 0.003(7) -0.030(7) 0.003(6)
C19B 0.137(7) 0.090(7) 0.141(9) -0.043(7) -0.065(7) 0.032(6)
C20B 0.140(7) 0.083(7) 0.115(8) -0.015(6) -0.060(7) 0.017(6)
C21B 0.103(6) 0.058(5) 0.085(6) 0.001(5) -0.012(5) 0.021(4)

loop_
_atom_type_symbol
_atom_type_description
_atom_type_scat_dispersion_real
_atom_type_scat_dispersion_imag
_atom_type_scat_source
C C 0.0033 0.0016 'International Tables Vol C Tables 4.2.6.8 and 6.1.1.4'
H H 0.0000 0.0000 'International Tables Vol C Tables 4.2.6.8 and 6.1.1.4'
N N 0.0061 0.0033 'International Tables Vol C Tables 4.2.6.8 and 6.1.1.4'
O O 0.0106 0.0060 'International Tables Vol C Tables 4.2.6.8 and 6.1.1.4'
I I -0.4742 1.8119 'International Tables Vol C Tables 4.2.6.8 and 6.1.1.4'

loop_
_geom_angle_atom_site_label_1
_geom_angle_atom_site_label_2
_geom_angle_atom_site_label_3
_geom_angle
C13 N10 C108 121.0(6)
C13 N10 C11 112.0(5)
C108 N10 C11 121.9(6)
N10 C11 N12 112.6(5)
N10 C11 C16 104.7(5)
N12 C11 C16 104.5(5)
C14 N12 C109 123.4(5)
C14 N12 C11 109.6(5)
C109 N12 C11 119.4(5)
O13 C13 N10 127.5(7)
O13 C13 N15 123.8(6)
N10 C13 N15 108.7(6)
C13 O13 H1C1 105.1
O14 C14 N12 125.4(6)
O14 C14 N17 124.1(6)
N12 C14 N17 110.5(6)
C13 N15 C18 122.4(6)
C13 N15 C16 110.5(5)
C18 N15 C16 123.6(5)
N17 C16 N15 114.5(5)
N17 C16 C11 104.3(5)
N15 C16 C11 103.9(5)
C14 N17 C16 110.9(5)
C14 N17 C19 124.6(6)
C16 N17 C19 121.6(5)
N20 C18 N15 114.5(5)
N22 C19 N17 113.8(5)
C23 N20 C18 123.3(6)
C23 N20 C21 110.8(6)
C18 N20 C21 124.6(6)
N20 C21 N22 113.5(5)
N20 C21 C26 104.8(6)
N22 C21 C26 105.0(5)
C24 N22 C19 122.8(5)
C24 N22 C21 110.3(5)
C19 N22 C21 122.9(5)
O23 C23 N20 126.3(7)
O23 C23 N25 122.8(7)
N20 C23 N25 110.9(6)
O24 C24 N27 127.3(6)
O24 C24 N22 125.5(6)
N27 C24 N22 107.0(5)
C23 N25 C28 121.3(6)
C23 N25 C26 109.2(5)
C28 N25 C26 120.0(5)
N27 C26 N25 112.6(5)
N27 C26 C21 102.8(5)
N25 C26 C21 102.4(5)
C24 N27 C29 122.3(5)
C24 N27 C26 114.3(5)
C29 N27 C26 122.2(5)
N25 C28 N30 112.8(5)
N32 C29 N27 115.3(5)
C33 N30 C28 120.6(5)
C33 N30 C31 111.8(6)
C28 N30 C31 122.1(5)
N30 C31 N32 113.0(5)
N30 C31 C36 102.5(5)
N32 C31 C36 103.3(5)
C34 N32 C29 122.5(5)
C34 N32 C31 112.8(5)
C29 N32 C31 120.5(5)
O33 C33 N30 127.0(7)
O33 C33 N35 123.5(7)
N30 C33 N35 109.5(6)
O34 C34 N32 127.2(7)
O34 C34 N37 124.0(6)
N32 C34 N37 108.7(5)
C33 N35 C38 121.3(5)
C33 N35 C36 109.4(5)
C38 N35 C36 120.8(6)
N35 C36 N37 113.2(5)
N35 C36 C31 105.8(5)
N37 C36 C31 103.3(5)
C34 N37 C39 123.2(5)
C34 N37 C36 111.1(5)
C39 N37 C36 121.8(5)
N35 C38 N40 112.2(5)
N42 C39 N37 114.6(5)
C43 N40 C38 122.0(5)
C43 N40 C41 111.6(5)
C38 N40 C41 120.2(5)
N42 C41 N40 115.0(5)
N42 C41 C46 106.1(5)
N40 C41 C46 102.8(5)
C39 N42 C44 121.5(5)
C39 N42 C41 124.1(5)
C44 N42 C41 110.2(5)
O43 C43 N40 125.6(6)
O43 C43 N45 125.3(6)
N40 C43 N45 109.0(6)
O44 C44 N47 126.9(6)
O44 C44 N42 125.0(6)
N47 C44 N42 108.0(6)
C43 N45 C48 123.3(5)
C43 N45 C46 111.6(5)
C48 N45 C46 122.8(6)
N47 C46 N45 113.3(5)
N47 C46 C41 102.4(5)
N45 C46 C41 104.2(5)
C44 N47 C49 119.5(5)
C44 N47 C46 112.5(5)
C49 N47 C46 121.8(6)
N45 C48 N50 114.3(5)
N52 C49 N47 115.2(5)
C53 N50 C51 112.2(5)
C53 N50 C48 121.0(5)
C51 N50 C48 123.3(5)
N50 C51 N52 115.5(5)
N50 C51 C56 104.9(5)
N52 C51 C56 103.6(5)
C54 N52 C49 123.6(6)
C54 N52 C51 111.5(5)
C49 N52 C51 123.6(5)
O53 C53 N50 125.4(6)
O53 C53 N55 126.3(6)
N50 C53 N55 108.2(6)
O54 C54 N57 126.7(6)
O54 C54 N52 124.6(6)
N57 C54 N52 108.6(6)
C53 N55 C58 122.3(5)
C53 N55 C56 111.8(5)
C58 N55 C56 121.9(5)
N55 C56 N57 113.7(6)
N55 C56 C51 102.7(5)
N57 C56 C51 103.8(5)
C54 N57 C59 122.5(6)
C54 N57 C56 112.5(5)
C59 N57 C56 122.4(5)
N55 C58 N60 114.0(6)
N62 C59 N57 114.7(5)
C63 N60 C58 121.7(6)
C63 N60 C61 111.8(5)
C58 N60 C61 122.0(6)
N62 C61 N60 114.2(5)
N62 C61 C66 102.0(5)
N60 C61 C66 103.1(5)
C64 N62 C61 111.8(5)
C64 N62 C59 122.9(5)
C61 N62 C59 120.8(6)
O63 C63 N65 125.5(7)
O63 C63 N60 124.9(6)
N65 C63 N60 109.6(6)
O64 C64 N62 125.6(6)
O64 C64 N67 123.6(6)
N62 C64 N67 110.7(6)
C63 N65 C68 122.6(6)
C63 N65 C66 111.7(5)
C68 N65 C66 121.7(5)
N67 C66 N65 116.7(5)
N67 C66 C61 104.8(5)
N65 C66 C61 103.4(5)
C64 N67 C66 110.2(5)
C64 N67 C69 124.1(5)
C66 N67 C69 122.0(5)
N65 C68 N70 115.2(5)
N67 C69 N72 115.9(5)
C73 N70 C68 124.0(5)
C73 N70 C71 111.4(5)
C68 N70 C71 121.2(5)
N70 C71 N72 115.0(5)
N70 C71 C76 102.7(5)
N72 C71 C76 102.5(5)
C74 N72 C69 123.2(5)
C74 N72 C71 111.7(5)
C69 N72 C71 120.1(5)
O73 C73 N75 125.2(6)
O73 C73 N70 124.1(6)
N75 C73 N70 110.6(5)
O74 C74 N72 124.9(6)
O74 C74 N77 125.0(6)
N72 C74 N77 110.0(5)
C73 N75 C76 111.7(5)
C73 N75 C78 123.1(5)
C76 N75 C78 122.2(5)
N75 C76 N77 113.6(5)
N75 C76 C71 103.4(5)
N77 C76 C71 104.0(5)
C74 N77 C79 121.4(5)
C74 N77 C76 111.0(5)
C79 N77 C76 120.6(5)
N80 C78 N75 113.3(5)
N82 C79 N77 112.9(5)
C83 N80 C78 121.1(6)
C83 N80 C81 112.1(6)
C78 N80 C81 123.2(5)
N80 C81 N82 113.4(5)
N80 C81 C86 104.8(5)
N82 C81 C86 102.5(5)
C84 N82 C79 119.0(5)
C84 N82 C81 112.0(6)
C79 N82 C81 121.9(5)
O83 C83 N85 125.7(6)
O83 C83 N80 127.3(6)
N85 C83 N80 107.0(6)
O84 C84 N82 126.3(6)
O84 C84 N87 126.5(6)
N82 C84 N87 107.2(6)
C84 O84 H1A3 146.6
C83 N85 C86 112.7(6)
C83 N85 C88 120.8(5)
C86 N85 C88 122.3(6)
N87 C86 N85 115.8(5)
N87 C86 C81 104.7(5)
N85 C86 C81 102.8(5)
C84 N87 C86 112.3(5)
C84 N87 C89 122.2(5)
C86 N87 C89 123.4(6)
N90 C88 N85 113.9(5)
N92 C89 N87 114.0(6)
C93 N90 C88 122.4(5)
C93 N90 C91 111.5(5)
C88 N90 C91 121.3(5)
N90 C91 N92 112.5(6)
N90 C91 C96 104.9(5)
N92 C91 C96 102.7(5)
C94 N92 C89 124.1(6)
C94 N92 C91 110.7(5)
C89 N92 C91 122.0(5)
O93 C93 N90 126.8(6)
O93 C93 N95 123.5(6)
N90 C93 N95 109.7(6)
O94 C94 N92 124.4(6)
O94 C94 N97 124.9(6)
N92 C94 N97 110.7(6)
C94 O94 H1A1 136.8
C93 N95 C98 122.7(6)
C93 N95 C96 111.9(5)
C98 N95 C96 120.9(6)
N97 C96 N95 113.1(5)
N97 C96 C91 105.3(5)
N95 C96 C91 101.9(5)
C94 N97 C99 122.6(5)
C94 N97 C96 110.4(5)
C99 N97 C96 124.4(6)
N100 C98 N95 113.7(5)
N97 C99 N102 113.2(6)
C103 N100 C98 121.2(5)
C103 N100 C101 110.8(5)
C98 N100 C101 122.7(5)
N100 C101 N102 112.2(5)
N100 C101 C106 104.6(5)
N102 C101 C106 102.2(5)
C104 N102 C99 123.3(5)
C104 N102 C101 112.0(5)
C99 N102 C101 122.5(5)
O103 C103 N100 126.1(6)
O103 C103 N105 125.2(6)
N100 C103 N105 108.4(6)
O104 C104 N102 126.8(6)
O104 C104 N107 123.9(6)
N102 C104 N107 109.3(6)
C103 N105 C108 123.2(6)
C103 N105 C106 112.0(5)
C108 N105 C106 123.6(6)
N107 C106 N105 113.4(6)
N107 C106 C101 105.7(5)
N105 C106 C101 102.6(5)
C104 N107 C106 109.4(5)
C104 N107 C109 120.7(5)
C106 N107 C109 121.1(5)
N105 C108 N10 114.2(6)
N12 C109 N107 113.0(5)
N1A C2A C3A 110.0(7)
C8A C3A C4A 121.0(7)
C8A C3A C2A 120.0(8)
C4A C3A C2A 118.6(8)
C5A C4A C3A 117.8(8)
C4A C5A C6A 118.3(8)
C7A C6A N9A 118.2(7)
C7A C6A C5A 120.9(7)
N9A C6A C5A 120.9(7)
C8A C7A C6A 122.0(8)
C3A C8A C7A 119.7(9)
C10A N9A C6A 123.4(7)
N15A C10A N11A 125.5(7)
N15A C10A N9A 121.0(6)
N11A C10A N9A 113.3(7)
C12A N11A C10A 116.6(7)
O12A C12A N11A 122.4(7)
O12A C12A N13A 117.7(7)
N11A C12A N13A 119.9(6)
C12A N13A C14A 118.6(6)
N15A C14A N16A 122.4(6)
N15A C14A N13A 120.3(6)
N16A C14A N13A 117.0(6)
C14A N15A C10A 118.4(6)
C14A N16A C17A 122.1(7)
C18A C17A C21B 124.4(7)
C18A C17A N16A 122.3(7)
C21B C17A N16A 113.3(7)
C17A C18A C19A 119.1(8)
C20A C19A C18A 120.3(8)
C19A C20A C21A 121.7(8)
C20A C21A C17B 125.8(7)
C20A C21A C21B 118.9(8)
C17B C21A C21B 115.1(8)
N1B C2B C3B 109.1(8)
C8B C3B C4B 121.1(10)
C8B C3B C2B 117.9(11)
C4B C3B C2B 121.0(11)
C5B C4B C3B 119.2(11)
C4B C5B C6B 117.0(11)
C7B C6B N9B 119.1(11)
C7B C6B C5B 120.4(10)
N9B C6B C5B 120.5(11)
C8B C7B C6B 124.2(12)
C7B C8B C3B 118.1(12)
C6B N9B C10B 118.0(10)
N1C C2C C3C 111.7(10)
C8C C3C C4C 120.8(10)
C8C C3C C2C 121.7(10)
C4C C3C C2C 117.5(10)
C5C C4C C3C 119.9(11)
C4C C5C C6C 116.4(11)
C7C C6C N9C 119.0(10)
C7C C6C C5C 120.5(10)
N9C C6C C5C 120.5(10)
C8C C7C C6C 124.4(11)
C7C C8C C3C 118.0(12)
C10B N9C C6C 126.6(11)
N15B C10B N9C 115.5(9)
N15B C10B N11B 126.4(8)
N9C C10B N11B 118.1(9)
N15B C10B N9B 123.4(9)
N11B C10B N9B 110.0(9)
C12B N11B C10B 117.3(7)
O12B C12B N11B 125.8(8)
O12B C12B N13B 115.8(8)
N11B C12B N13B 118.4(8)
C12B N13B C14B 120.3(7)
N15B C14B N16B 123.3(7)
N15B C14B N13B 120.0(7)
N16B C14B N13B 116.4(7)
C14B N15B C10B 117.5(7)
C14B N16B C17B 120.4(7)
C18B C17B C21A 126.8(8)
C18B C17B N16B 118.5(7)
C21A C17B N16B 114.7(7)
C17B C18B C19B 117.7(8)
C20B C19B C18B 117.6(9)
C19B C20B C21B 126.0(9)
C20B C21B C17A 127.3(8)
C20B C21B C21A 116.6(8)
C17A C21B C21A 115.6(8)

loop_
_geom_bond_atom_site_label_1
_geom_bond_atom_site_label_2
_geom_bond_distance
I2 I3 0.685(6)
N10 C13 1.324(8)
N10 C108 1.440(8)
N10 C11 1.444(8)
C11 N12 1.485(8)
C11 C16 1.489(8)
N12 C14 1.330(8)
N12 C109 1.445(8)
C13 O13 1.229(8)
C13 N15 1.387(8)
O13 H1C1 2.5036
C14 O14 1.240(8)
C14 N17 1.370(8)
N15 C18 1.435(8)
N15 C16 1.446(8)
C16 N17 1.441(8)
N17 C19 1.454(8)
C18 N20 1.433(8)
C19 N22 1.439(8)
N20 C23 1.306(9)
N20 C21 1.458(8)
C21 N22 1.493(8)
C21 C26 1.518(9)
N22 C24 1.404(8)
C23 O23 1.250(8)
C23 N25 1.387(9)
C24 O24 1.185(7)
C24 N27 1.380(8)
N25 C28 1.437(9)
N25 C26 1.461(8)
C26 N27 1.458(8)
N27 C29 1.435(8)
C28 N30 1.450(8)
C29 N32 1.426(8)
N30 C33 1.365(9)
N30 C31 1.459(8)
C31 N32 1.481(8)
C31 C36 1.533(9)
N32 C34 1.344(8)
C33 O33 1.241(8)
C33 N35 1.385(9)
C34 O34 1.205(7)
C34 N37 1.385(8)
N35 C38 1.430(8)
N35 C36 1.451(8)
C36 N37 1.493(8)
N37 C39 1.458(8)
C38 N40 1.462(8)
C39 N42 1.376(8)
N40 C43 1.363(8)
N40 C41 1.486(8)
C41 N42 1.438(8)
C41 C46 1.537(9)
N42 C44 1.394(8)
C43 O43 1.226(8)
C43 N45 1.371(8)
C44 O44 1.201(7)
C44 N47 1.387(8)
N45 C48 1.432(8)
N45 C46 1.466(7)
C46 N47 1.444(8)
N47 C49 1.441(8)
C48 N50 1.438(8)
C49 N52 1.422(7)
N50 C53 1.374(8)
N50 C51 1.422(8)
C51 N52 1.468(8)
C51 C56 1.540(8)
N52 C54 1.394(8)
C53 O53 1.227(7)
C53 N55 1.375(8)
C54 O54 1.204(7)
C54 N57 1.357(8)
N55 C58 1.428(7)
N55 C56 1.457(8)
C56 N57 1.469(9)
N57 C59 1.437(7)
C58 N60 1.431(9)
C59 N62 1.435(8)
N60 C63 1.388(9)
N60 C61 1.475(8)
C61 N62 1.427(8)
C61 C66 1.560(9)
N62 C64 1.341(8)
C63 O63 1.224(8)
C63 N65 1.357(8)
C64 O64 1.258(8)
C64 N67 1.353(8)
N65 C68 1.424(8)
N65 C66 1.495(8)
C66 N67 1.414(8)
N67 C69 1.426(8)
C68 N70 1.426(8)
C69 N72 1.427(8)
N70 C73 1.351(8)
N70 C71 1.452(8)
C71 N72 1.479(8)
C71 C76 1.546(9)
N72 C74 1.350(8)
C73 O73 1.255(7)
C73 N75 1.328(8)
C74 O74 1.231(7)
C74 N77 1.361(8)
N75 C76 1.450(8)
N75 C78 1.463(8)
C76 N77 1.465(8)
N77 C79 1.452(8)
C78 N80 1.420(8)
C79 N82 1.447(8)
N80 C83 1.376(8)
N80 C81 1.443(8)
C81 N82 1.450(8)
C81 C86 1.516(9)
N82 C84 1.362(8)
C83 O83 1.227(8)
C83 N85 1.373(9)
C84 O84 1.220(8)
C84 N87 1.369(8)
O84 H1A3 3.3852
N85 C86 1.455(8)
N85 C88 1.465(8)
C86 N87 1.419(8)
N87 C89 1.442(9)
C88 N90 1.433(8)
C89 N92 1.434(8)
N90 C93 1.350(8)
N90 C91 1.442(8)
C91 N92 1.473(8)
C91 C96 1.536(9)
N92 C94 1.353(8)
C93 O93 1.228(8)
C93 N95 1.354(8)
C94 O94 1.256(8)
C94 N97 1.369(8)
O94 H1A1 2.0419
N95 C98 1.465(8)
N95 C96 1.474(8)
C96 N97 1.433(7)
N97 C99 1.404(8)
C98 N100 1.427(7)
C99 N102 1.457(8)
N100 C103 1.374(8)
N100 C101 1.462(8)
C101 N102 1.486(8)
C101 C106 1.527(9)
N102 C104 1.340(8)
C103 O103 1.230(8)
C103 N105 1.380(8)
C104 O104 1.219(7)
C104 N107 1.411(7)
N105 C108 1.436(7)
N105 C106 1.468(8)
C106 N107 1.438(8)
N107 C109 1.458(7)
N1A C2A 1.503(9)
C2A C3A 1.586(10)
C3A C8A 1.357(11)
C3A C4A 1.510(12)
C4A C5A 1.374(10)
C5A C6A 1.445(10)
C6A C7A 1.389(10)
C6A N9A 1.420(8)
C7A C8A 1.358(10)
N9A C10A 1.362(10)
C10A N15A 1.298(8)
C10A N11A 1.354(8)
N11A C12A 1.313(8)
C12A O12A 1.255(8)
C12A N13A 1.372(8)
N13A C14A 1.397(8)
C14A N15A 1.279(8)
C14A N16A 1.313(8)
N16A C17A 1.487(8)
C17A C18A 1.322(10)
C17A C21B 1.417(10)
C18A C19A 1.419(10)
C19A C20A 1.349(9)
C20A C21A 1.399(10)
C21A C17B 1.413(11)
C21A C21B 1.452(11)
N1B C2B 1.520(10)
C2B C3B 1.583(12)
C3B C8B 1.372(13)
C3B C4B 1.512(14)
C4B C5B 1.387(11)
C5B C6B 1.454(12)
C6B C7B 1.396(12)
C6B N9B 1.419(10)
C7B C8B 1.354(12)
N9B C10B 1.481(17)
N1C C2C 1.507(10)
C2C C3C 1.586(12)
C3C C8C 1.364(13)
C3C C4C 1.518(14)
C4C C5C 1.384(11)
C5C C6C 1.456(12)
C6C C7C 1.398(11)
C6C N9C 1.420(10)
C7C C8C 1.360(12)
N9C C10B 1.320(15)
C10B N15B 1.294(9)
C10B N11B 1.366(8)
N11B C12B 1.318(9)
C12B O12B 1.293(9)
C12B N13B 1.366(9)
N13B C14B 1.407(8)
C14B N15B 1.291(8)
C14B N16B 1.314(8)
N16B C17B 1.493(8)
C17B C18B 1.318(10)
C18B C19B 1.432(10)
C19B C20B 1.351(10)
C20B C21B 1.382(10)

loop_
_geom_hbond_atom_site_label_D
_geom_hbond_atom_site_label_H
_geom_hbond_atom_site_label_A
_geom_hbond_distance_DH
_geom_hbond_distance_HA
_geom_hbond_distance_DA
_geom_hbond_angle_DHA
N1A H1A1 O94 0.90 2.04 2.886(11) 155.6
N1A H1A2 O84 0.90 2.08 2.870(10) 145.6
N9A H9A O93 0.87 2.12 2.936(9) 155.3
N16A H16A O63 0.87 2.54 3.156(9) 128.5
N9B H9B O24 0.87 2.17 2.915(18) 143.8
N1C H1C1 O13 0.90 2.50 3.127(19) 126.8
N9C H9C O24 0.87 2.37 3.172(16) 152.5
N16B H16B O54 0.87 2.33 3.070(9) 143.5

loop_
_geom_torsion_atom_site_label_1
_geom_torsion_atom_site_label_2
_geom_torsion_atom_site_label_3
_geom_torsion_atom_site_label_4
_geom_torsion
C13 N10 C11 N12 115.2(6)
C108 N10 C11 N12 -90.1(7)
C13 N10 C11 C16 2.2(7)
C108 N10 C11 C16 156.9(6)
N10 C11 N12 C14 -118.1(6)
C16 C11 N12 C14 -5.1(7)
N10 C11 N12 C109 91.2(6)
C16 C11 N12 C109 -155.7(5)
C108 N10 C13 O13 21.1(11)
C11 N10 C13 O13 176.0(7)
C108 N10 C13 N15 -159.9(6)
C11 N10 C13 N15 -4.9(7)
N10 C13 O13 H1C1 110.7
N15 C13 O13 H1C1 -68.2
C109 N12 C14 O14 -26.6(10)
C11 N12 C14 O14 -175.8(6)
C109 N12 C14 N17 154.6(6)
C11 N12 C14 N17 5.3(7)
O13 C13 N15 C18 -15.6(10)
N10 C13 N15 C18 165.3(6)
O13 C13 N15 C16 -175.2(6)
N10 C13 N15 C16 5.7(7)
C13 N15 C16 N17 -117.2(6)
C18 N15 C16 N17 83.5(7)
C13 N15 C16 C11 -4.1(7)
C18 N15 C16 C11 -163.4(6)
N10 C11 C16 N17 121.4(5)
N12 C11 C16 N17 2.8(6)
N10 C11 C16 N15 1.2(6)
N12 C11 C16 N15 -117.4(5)
O14 C14 N17 C16 177.7(6)
N12 C14 N17 C16 -3.4(8)
O14 C14 N17 C19 16.6(11)
N12 C14 N17 C19 -164.6(6)
N15 C16 N17 C14 113.0(6)
C11 C16 N17 C14 0.1(7)
N15 C16 N17 C19 -85.3(7)
C11 C16 N17 C19 161.9(6)
C13 N15 C18 N20 121.8(7)
C16 N15 C18 N20 -81.3(8)
C14 N17 C19 N22 -115.4(7)
C16 N17 C19 N22 85.4(8)
N15 C18 N20 C23 -111.4(7)
N15 C18 N20 C21 83.0(8)
C23 N20 C21 N22 110.5(6)
C18 N20 C21 N22 -82.3(8)
C23 N20 C21 C26 -3.5(7)
C18 N20 C21 C26 163.7(5)
N17 C19 N22 C24 121.4(6)
N17 C19 N22 C21 -83.3(7)
N20 C21 N22 C24 -121.1(6)
C26 C21 N22 C24 -7.2(7)
N20 C21 N22 C19 80.9(8)
C26 C21 N22 C19 -165.2(5)
C18 N20 C23 O23 7.5(11)
C21 N20 C23 O23 174.9(6)
C18 N20 C23 N25 -172.8(5)
C21 N20 C23 N25 -5.4(8)
C19 N22 C24 O24 -13.6(10)
C21 N22 C24 O24 -171.7(6)
C19 N22 C24 N27 161.9(5)
C21 N22 C24 N27 3.8(7)
O23 C23 N25 C28 -21.4(10)
N20 C23 N25 C28 158.8(6)
O23 C23 N25 C26 -167.7(6)
N20 C23 N25 C26 12.5(7)
C23 N25 C26 N27 -123.5(6)
C28 N25 C26 N27 89.7(7)
C23 N25 C26 C21 -13.7(6)
C28 N25 C26 C21 -160.5(6)
N20 C21 C26 N27 127.2(5)
N22 C21 C26 N27 7.4(7)
N20 C21 C26 N25 10.2(6)
N22 C21 C26 N25 -109.6(5)
O24 C24 N27 C29 9.2(11)
N22 C24 N27 C29 -166.2(5)
O24 C24 N27 C26 176.8(6)
N22 C24 N27 C26 1.4(7)
N25 C26 N27 C24 103.8(6)
C21 C26 N27 C24 -5.8(7)
N25 C26 N27 C29 -88.6(7)
C21 C26 N27 C29 161.8(6)
C23 N25 C28 N30 134.2(6)
C26 N25 C28 N30 -83.1(7)
C24 N27 C29 N32 -111.5(7)
C26 N27 C29 N32 81.9(8)
N25 C28 N30 C33 -124.6(7)
N25 C28 N30 C31 83.6(8)
C33 N30 C31 N32 116.8(6)
C28 N30 C31 N32 -89.1(7)
C33 N30 C31 C36 6.3(7)
C28 N30 C31 C36 160.3(6)
N27 C29 N32 C34 124.8(6)
N27 C29 N32 C31 -80.1(7)
N30 C31 N32 C34 -116.3(6)
C36 C31 N32 C34 -6.2(7)
N30 C31 N32 C29 86.4(7)
C36 C31 N32 C29 -163.6(5)
C28 N30 C33 O33 13.5(11)
C31 N30 C33 O33 168.0(7)
C28 N30 C33 N35 -164.7(6)
C31 N30 C33 N35 -10.2(8)
C29 N32 C34 O34 -14.8(10)
C31 N32 C34 O34 -171.7(6)
C29 N32 C34 N37 165.8(5)
C31 N32 C34 N37 8.9(7)
O33 C33 N35 C38 -20.3(10)
N30 C33 N35 C38 157.9(6)
O33 C33 N35 C36 -168.5(7)
N30 C33 N35 C36 9.7(7)
C33 N35 C36 N37 -118.0(6)
C38 N35 C36 N37 93.7(7)
C33 N35 C36 C31 -5.6(7)
C38 N35 C36 C31 -153.9(5)
N30 C31 C36 N35 -0.3(6)
N32 C31 C36 N35 -118.0(5)
N30 C31 C36 N37 118.9(5)
N32 C31 C36 N37 1.2(6)
O34 C34 N37 C39 14.5(9)
N32 C34 N37 C39 -166.0(5)
O34 C34 N37 C36 172.7(6)
N32 C34 N37 C36 -7.9(7)
N35 C36 N37 C34 117.8(6)
C31 C36 N37 C34 3.8(6)
N35 C36 N37 C39 -83.8(7)
C31 C36 N37 C39 162.3(5)
C33 N35 C38 N40 128.4(6)
C36 N35 C38 N40 -87.0(7)
C34 N37 C39 N42 -129.3(6)
C36 N37 C39 N42 74.9(8)
N35 C38 N40 C43 -131.5(6)
N35 C38 N40 C41 78.4(7)
C43 N40 C41 N42 122.7(6)
C38 N40 C41 N42 -84.4(7)
C43 N40 C41 C46 7.8(7)
C38 N40 C41 C46 160.7(5)
N37 C39 N42 C44 123.1(6)
N37 C39 N42 C41 -82.1(8)
N40 C41 N42 C39 91.3(7)
C46 C41 N42 C39 -155.8(6)
N40 C41 N42 C44 -111.5(6)
C46 C41 N42 C44 1.5(7)
C38 N40 C43 O43 20.7(10)
C41 N40 C43 O43 173.0(6)
C38 N40 C43 N45 -162.3(6)
C41 N40 C43 N45 -9.9(7)
C39 N42 C44 O44 -17.4(10)
C41 N42 C44 O44 -175.3(6)
C39 N42 C44 N47 161.6(6)
C41 N42 C44 N47 3.7(7)
O43 C43 N45 C48 -12.0(10)
N40 C43 N45 C48 171.0(6)
O43 C43 N45 C46 -175.1(6)
N40 C43 N45 C46 7.9(7)
C43 N45 C46 N47 -113.2(6)
C48 N45 C46 N47 83.6(8)
C43 N45 C46 C41 -2.8(7)
C48 N45 C46 C41 -166.0(5)
N42 C41 C46 N47 -5.7(6)
N40 C41 C46 N47 115.4(5)
N42 C41 C46 N45 -124.0(5)
N40 C41 C46 N45 -2.9(6)
O44 C44 N47 C49 18.2(10)
N42 C44 N47 C49 -160.8(5)
O44 C44 N47 C46 171.0(6)
N42 C44 N47 C46 -8.0(7)
N45 C46 N47 C44 120.0(6)
C41 C46 N47 C44 8.4(7)
N45 C46 N47 C49 -87.9(7)
C41 C46 N47 C49 160.5(5)
C43 N45 C48 N50 119.1(7)
C46 N45 C48 N50 -79.6(8)
C44 N47 C49 N52 -125.1(7)
C46 N47 C49 N52 84.7(8)
N45 C48 N50 C53 -119.0(7)
N45 C48 N50 C51 83.9(8)
C53 N50 C51 N52 115.5(6)
C48 N50 C51 N52 -85.6(7)
C53 N50 C51 C56 2.2(8)
C48 N50 C51 C56 161.1(6)
N47 C49 N52 C54 116.4(7)
N47 C49 N52 C51 -77.3(9)
N50 C51 N52 C54 -112.9(6)
C56 C51 N52 C54 1.2(7)
N50 C51 N52 C49 79.4(8)
C56 C51 N52 C49 -166.5(6)
C51 N50 C53 O53 172.2(7)
C48 N50 C53 O53 12.8(11)
C51 N50 C53 N55 -4.7(8)
C48 N50 C53 N55 -164.2(6)
C49 N52 C54 O54 -9.1(10)
C51 N52 C54 O54 -176.8(6)
C49 N52 C54 N57 167.7(6)
C51 N52 C54 N57 0.0(7)
O53 C53 N55 C58 -13.7(12)
N50 C53 N55 C58 163.2(6)
O53 C53 N55 C56 -171.5(7)
N50 C53 N55 C56 5.4(8)
C53 N55 C56 N57 -115.3(6)
C58 N55 C56 N57 86.8(8)
C53 N55 C56 C51 -3.9(8)
C58 N55 C56 C51 -161.8(6)
N50 C51 C56 N55 1.0(7)
N52 C51 C56 N55 -120.4(6)
N50 C51 C56 N57 119.7(6)
N52 C51 C56 N57 -1.8(6)
O54 C54 N57 C59 13.5(10)
N52 C54 N57 C59 -163.2(6)
O54 C54 N57 C56 175.4(6)
N52 C54 N57 C56 -1.3(7)
N55 C56 N57 C54 112.7(6)
C51 C56 N57 C54 1.9(7)
N55 C56 N57 C59 -85.3(7)
C51 C56 N57 C59 163.9(6)
C53 N55 C58 N60 122.1(7)
C56 N55 C58 N60 -82.3(9)
C54 N57 C59 N62 -118.8(7)
C56 N57 C59 N62 81.0(8)
N55 C58 N60 C63 -124.9(7)
N55 C58 N60 C61 80.9(8)
C63 N60 C61 N62 116.2(6)
C58 N60 C61 N62 -87.3(7)
C63 N60 C61 C66 6.4(7)
C58 N60 C61 C66 162.9(6)
N60 C61 N62 C64 -115.3(6)
C66 C61 N62 C64 -4.8(6)
N60 C61 N62 C59 87.8(7)
C66 C61 N62 C59 -161.7(5)
N57 C59 N62 C64 123.4(6)
N57 C59 N62 C61 -82.4(7)
C58 N60 C63 O63 17.7(10)
C61 N60 C63 O63 174.3(6)
C58 N60 C63 N65 -163.5(6)
C61 N60 C63 N65 -6.9(8)
C61 N62 C64 O64 -170.1(6)
C59 N62 C64 O64 -13.8(10)
C61 N62 C64 N67 7.7(7)
C59 N62 C64 N67 163.9(5)
O63 C63 N65 C68 -19.2(11)
N60 C63 N65 C68 162.0(6)
O63 C63 N65 C66 -177.0(6)
N60 C63 N65 C66 4.3(8)
C63 N65 C66 N67 -114.6(6)
C68 N65 C66 N67 87.4(7)
C63 N65 C66 C61 -0.2(7)
C68 N65 C66 C61 -158.2(6)
N62 C61 C66 N67 0.5(6)
N60 C61 C66 N67 119.2(5)
N62 C61 C66 N65 -122.3(5)
N60 C61 C66 N65 -3.6(6)
O64 C64 N67 C66 170.7(6)
N62 C64 N67 C66 -7.2(7)
O64 C64 N67 C69 11.8(10)
N62 C64 N67 C69 -166.0(6)
N65 C66 N67 C64 117.5(6)
C61 C66 N67 C64 3.9(7)
N65 C66 N67 C69 -83.1(7)
C61 C66 N67 C69 163.2(5)
C63 N65 C68 N70 124.4(7)
C66 N65 C68 N70 -80.0(8)
C64 N67 C69 N72 -126.0(6)
C66 N67 C69 N72 77.5(8)
N65 C68 N70 C73 -124.7(6)
N65 C68 N70 C71 78.1(7)
C73 N70 C71 N72 114.1(6)
C68 N70 C71 N72 -86.1(7)
C73 N70 C71 C76 3.6(7)
C68 N70 C71 C76 163.4(5)
N67 C69 N72 C74 125.1(6)
N67 C69 N72 C71 -81.8(7)
N70 C71 N72 C74 -114.0(6)
C76 C71 N72 C74 -3.4(6)
N70 C71 N72 C69 90.0(7)
C76 C71 N72 C69 -159.4(5)
C68 N70 C73 O73 15.3(10)
C71 N70 C73 O73 174.5(6)
C68 N70 C73 N75 -164.0(6)
C71 N70 C73 N75 -4.8(7)
C69 N72 C74 O74 -16.5(9)
C71 N72 C74 O74 -171.6(6)
C69 N72 C74 N77 163.0(5)
C71 N72 C74 N77 7.9(7)
O73 C73 N75 C76 -175.4(6)
N70 C73 N75 C76 3.9(7)
O73 C73 N75 C78 -14.6(10)
N70 C73 N75 C78 164.8(6)
C73 N75 C76 N77 -113.5(6)
C78 N75 C76 N77 85.5(7)
C73 N75 C76 C71 -1.5(7)
C78 N75 C76 C71 -162.5(6)
N70 C71 C76 N75 -1.2(6)
N72 C71 C76 N75 -120.8(5)
N70 C71 C76 N77 117.7(5)
N72 C71 C76 N77 -1.9(6)
O74 C74 N77 C79 19.4(9)
N72 C74 N77 C79 -160.0(5)
O74 C74 N77 C76 170.3(6)
N72 C74 N77 C76 -9.2(7)
N75 C76 N77 C74 118.3(6)
C71 C76 N77 C74 6.6(6)
N75 C76 N77 C79 -90.6(7)
C71 C76 N77 C79 157.8(5)
C73 N75 C78 N80 123.3(7)
C76 N75 C78 N80 -77.9(8)
C74 N77 C79 N82 -127.6(6)
C76 N77 C79 N82 84.2(7)
N75 C78 N80 C83 -119.8(6)
N75 C78 N80 C81 83.2(7)
C83 N80 C81 N82 110.6(6)
C78 N80 C81 N82 -90.6(7)
C83 N80 C81 C86 -0.5(7)
C78 N80 C81 C86 158.3(5)
N77 C79 N82 C84 131.4(6)
N77 C79 N82 C81 -80.6(7)
N80 C81 N82 C84 -124.3(6)
C86 C81 N82 C84 -11.9(7)
N80 C81 N82 C79 85.7(7)
C86 C81 N82 C79 -161.9(5)
C78 N80 C83 O83 15.7(10)
C81 N80 C83 O83 175.0(6)
C78 N80 C83 N85 -164.3(5)
C81 N80 C83 N85 -5.0(7)
C79 N82 C84 O84 -17.5(10)
C81 N82 C84 O84 -168.5(6)
C79 N82 C84 N87 162.0(5)
C81 N82 C84 N87 11.0(7)
N82 C84 O84 H1A3 -121.0
N87 C84 O84 H1A3 59.6
O83 C83 N85 C86 -171.2(6)
N80 C83 N85 C86 8.8(7)
O83 C83 N85 C88 -13.9(9)
N80 C83 N85 C88 166.1(5)
C83 N85 C86 N87 -122.3(6)
C88 N85 C86 N87 80.8(7)
C83 N85 C86 C81 -8.8(7)
C88 N85 C86 C81 -165.7(5)
N80 C81 C86 N87 126.7(5)
N82 C81 C86 N87 8.0(6)
N80 C81 C86 N85 5.3(6)
N82 C81 C86 N85 -113.4(5)
O84 C84 N87 C86 174.3(6)
N82 C84 N87 C86 -5.2(7)
O84 C84 N87 C89 10.3(10)
N82 C84 N87 C89 -169.2(6)
N85 C86 N87 C84 110.2(6)
C81 C86 N87 C84 -2.1(7)
N85 C86 N87 C89 -86.0(8)
C81 C86 N87 C89 161.6(6)
C83 N85 C88 N90 126.6(6)
C86 N85 C88 N90 -78.3(7)
C84 N87 C89 N92 -114.7(7)
C86 N87 C89 N92 83.1(8)
N85 C88 N90 C93 -120.4(6)
N85 C88 N90 C91 86.1(7)
C93 N90 C91 N92 113.7(6)
C88 N90 C91 N92 -90.2(6)
C93 N90 C91 C96 2.8(7)
C88 N90 C91 C96 158.9(5)
N87 C89 N92 C94 121.6(7)
N87 C89 N92 C91 -80.6(8)
N90 C91 N92 C94 -114.1(6)
C96 C91 N92 C94 -1.9(7)
N90 C91 N92 C89 85.4(7)
C96 C91 N92 C89 -162.3(6)
C88 N90 C93 O93 20.7(10)
C91 N90 C93 O93 176.5(6)
C88 N90 C93 N95 -159.6(6)
C91 N90 C93 N95 -3.8(7)
C89 N92 C94 O94 -15.7(11)
C91 N92 C94 O94 -175.7(6)
C89 N92 C94 N97 163.5(6)
C91 N92 C94 N97 3.5(8)
N92 C94 O94 H1A1 -51.9
N97 C94 O94 H1A1 129.1
O93 C93 N95 C98 -20.7(10)
N90 C93 N95 C98 159.6(5)
O93 C93 N95 C96 -177.1(6)
N90 C93 N95 C96 3.2(7)
C93 N95 C96 N97 -113.9(6)
C98 N95 C96 N97 89.3(7)
C93 N95 C96 C91 -1.4(7)
C98 N95 C96 C91 -158.2(5)
N90 C91 C96 N97 117.4(5)
N92 C91 C96 N97 -0.3(7)
N90 C91 C96 N95 -0.8(6)
N92 C91 C96 N95 -118.6(5)
O94 C94 N97 C99 12.9(11)
N92 C94 N97 C99 -166.3(6)
O94 C94 N97 C96 175.4(7)
N92 C94 N97 C96 -3.7(8)
N95 C96 N97 C94 112.9(6)
C91 C96 N97 C94 2.4(7)
N95 C96 N97 C99 -85.0(8)
C91 C96 N97 C99 164.5(6)
C93 N95 C98 N100 120.7(7)
C96 N95 C98 N100 -85.0(7)
C94 N97 C99 N102 -120.8(7)
C96 N97 C99 N102 79.1(8)
N95 C98 N100 C103 -128.1(7)
N95 C98 N100 C101 80.0(8)
C103 N100 C101 N102 122.1(6)
C98 N100 C101 N102 -83.4(7)
C103 N100 C101 C106 12.1(7)
C98 N100 C101 C106 166.6(6)
N97 C99 N102 C104 114.0(7)
N97 C99 N102 C101 -84.4(8)
N100 C101 N102 C104 -106.9(6)
C106 C101 N102 C104 4.6(7)
N100 C101 N102 C99 89.6(7)
C106 C101 N102 C99 -158.9(6)
C98 N100 C103 O103 13.0(11)
C101 N100 C103 O103 167.9(7)
C98 N100 C103 N105 -162.0(6)
C101 N100 C103 N105 -7.1(8)
C99 N102 C104 O104 -11.6(12)
C101 N102 C104 O104 -174.9(7)
C99 N102 C104 N107 166.2(6)
C101 N102 C104 N107 2.8(8)
O103 C103 N105 C108 -9.0(11)
N100 C103 N105 C108 166.1(7)
O103 C103 N105 C106 -176.4(6)
N100 C103 N105 C106 -1.3(8)
C103 N105 C106 N107 -105.0(6)
C108 N105 C106 N107 87.6(8)
C103 N105 C106 C101 8.5(7)
C108 N105 C106 C101 -158.9(6)
N100 C101 C106 N107 107.2(6)
N102 C101 C106 N107 -9.9(7)
N100 C101 C106 N105 -11.9(7)
N102 C101 C106 N105 -128.9(6)
O104 C104 N107 C106 168.1(7)
N102 C104 N107 C106 -9.7(8)
O104 C104 N107 C109 20.2(11)
N102 C104 N107 C109 -157.7(6)
N105 C106 N107 C104 123.8(6)
C101 C106 N107 C104 12.2(7)
N105 C106 N107 C109 -88.4(7)
C101 C106 N107 C109 160.0(6)
C103 N105 C108 N10 115.7(7)
C106 N105 C108 N10 -78.3(9)
C13 N10 C108 N105 -128.3(7)
C11 N10 C108 N105 79.2(8)
C14 N12 C109 N107 130.7(6)
C11 N12 C109 N107 -82.8(7)
C104 N107 C109 N12 -132.9(7)
C106 N107 C109 N12 82.9(8)
N1A C2A C3A C8A -120.1(10)
N1A C2A C3A C4A 67.2(12)
C8A C3A C4A C5A 5.1(13)
C2A C3A C4A C5A 177.7(8)
C3A C4A C5A C6A -6.1(13)
C4A C5A C6A C7A 3.0(13)
C4A C5A C6A N9A -178.8(8)
N9A C6A C7A C8A -176.4(8)
C5A C6A C7A C8A 1.8(13)
C4A C3A C8A C7A -0.5(14)
C2A C3A C8A C7A -172.9(8)
C6A C7A C8A C3A -3.0(14)
C7A C6A N9A C10A -139.0(8)
C5A C6A N9A C10A 42.8(12)
C6A N9A C10A N15A 8.4(12)
C6A N9A C10A N11A -177.2(7)
N15A C10A N11A C12A -7.0(12)
N9A C10A N11A C12A 178.9(7)
C10A N11A C12A O12A 179.8(7)
C10A N11A C12A N13A -0.7(11)
O12A C12A N13A C14A -175.5(7)
N11A C12A N13A C14A 5.0(11)
C12A N13A C14A N15A -2.3(11)
C12A N13A C14A N16A 171.7(7)
N16A C14A N15A C10A -178.4(8)
N13A C14A N15A C10A -4.7(11)
N11A C10A N15A C14A 9.8(12)
N9A C10A N15A C14A -176.6(7)
N15A C14A N16A C17A -9.5(13)
N13A C14A N16A C17A 176.6(7)
C14A N16A C17A C18A -59.3(13)
C14A N16A C17A C21B 117.7(9)
C21B C17A C18A C19A 1.6(16)
N16A C17A C18A C19A 178.2(8)
C17A C18A C19A C20A -1.6(16)
C18A C19A C20A C21A 0.4(16)
C19A C20A C21A C17B -174.6(10)
C19A C20A C21A C21B 0.6(15)
N1B C2B C3B C8B 74.5(14)
N1B C2B C3B C4B -106.3(14)
C8B C3B C4B C5B -0.8(7)
C2B C3B C4B C5B 180.0(5)
C3B C4B C5B C6B 0.0(9)
C4B C5B C6B C7B -0.5(12)
C4B C5B C6B N9B -179.8(7)
N9B C6B C7B C8B -178.9(9)
C5B C6B C7B C8B 1.8(14)
C6B C7B C8B C3B -2.5(14)
C4B C3B C8B C7B 2.0(10)
C2B C3B C8B C7B -178.8(6)
C7B C6B N9B C10B -114.6(15)
C5B C6B N9B C10B 64.8(16)
N1C C2C C3C C8C 14.6(11)
N1C C2C C3C C4C -165.4(11)
C8C C3C C4C C5C 0.0(6)
C2C C3C C4C C5C 180.0(4)
C3C C4C C5C C6C 0.3(9)
C4C C5C C6C C7C -0.6(12)
C4C C5C C6C N9C -179.7(7)
N9C C6C C7C C8C 179.7(8)
C5C C6C C7C C8C 0.6(13)
C6C C7C C8C C3C -0.3(13)
C4C C3C C8C C7C 0.0(9)
C2C C3C C8C C7C -180.0(5)
C7C C6C N9C C10B -143.3(14)
C5C C6C N9C C10B 35.8(17)
C6C N9C C10B N15B 3.2(18)
C6C N9C C10B N11B -177.1(11)
C6B N9B C10B N15B -24(2)
C6B N9B C10B N9C 10(7)
C6B N9B C10B N11B 161.0(12)
N15B C10B N11B C12B -2.8(16)
N9C C10B N11B C12B 177.5(12)
N9B C10B N11B C12B 172.4(12)
C10B N11B C12B O12B -177.6(11)
C10B N11B C12B N13B 1.6(16)
O12B C12B N13B C14B 178.2(9)
N11B C12B N13B C14B -1.1(16)
C12B N13B C14B N15B 1.5(14)
C12B N13B C14B N16B 175.8(9)
N16B C14B N15B C10B -176.3(9)
N13B C14B N15B C10B -2.4(14)
N9C C10B N15B C14B -177.1(11)
N11B C10B N15B C14B 3.2(15)
N9B C10B N15B C14B -171.4(12)
N15B C14B N16B C17B -5.4(14)
N13B C14B N16B C17B -179.5(8)
C20A C21A C17B C18B 175.9(11)
C21B C21A C17B C18B 0.5(15)
C20A C21A C17B N16B -4.8(14)
C21B C21A C17B N16B 179.8(8)
C14B N16B C17B C18B -61.1(13)
C14B N16B C17B C21A 119.5(9)
C21A C17B C18B C19B -3.7(18)
N16B C17B C18B C19B 177.0(10)
C17B C18B C19B C20B 4.7(18)
C18B C19B C20B C21B -2.8(19)
C19B C20B C21B C17A -173.0(11)
C19B C20B C21B C21A -0.4(17)
C18A C17A C21B C20B 172.1(11)
N16A C17A C21B C20B -4.8(14)
C18A C17A C21B C21A -0.5(14)
N16A C17A C21B C21A -177.4(8)
C20A C21A C21B C20B -174.1(10)
C17B C21A C21B C20B 1.6(13)
C20A C21A C21B C17A -0.6(13)
C17B C21A C21B C17A 175.1(8)

loop_
_platon_squeeze_void_nr
_platon_squeeze_void_average_x
_platon_squeeze_void_average_y
_platon_squeeze_void_average_z
_platon_squeeze_void_volume
_platon_squeeze_void_count_electrons
1 -0.082 -0.006 0.091 4456.2 1968.1
2 0.011 0.173 0.917 6.0 2.7
3 0.489 0.173 0.417 6.3 3.0
4 0.511 0.827 0.917 6.6 3.4
5 0.989 0.827 0.417 6.9 3.4
